data_7105710
loop_
_publ_author_name
'Igor Koshevoy'
'Matti Haukka'
'Stanislav Selivanov'
'Sergey Tunik'
'Tapani Pakkanen'

_publ_section_title
;
Assembly of the Au&#x0096;diphosphine helical cage molecules via 
alkynyl&#x0096;?4-methylydine ligand transformation 
(C152 H142 Au8 F12 N2 O5 P10 and C155 H112 Au8 Cl6 F12 O2 P10)
;
_journal_name_full Chem.Commun.
_journal_page_first 8926
_journal_paper_doi 10.1039/c0cc03953e
_journal_volume 46
_journal_year 2010
_chemical_absolute_configuration unk
_chemical_formula_moiety 'C136 H106 Au8 O2 P8, 3(C4 H10 O), 2(F6 P), 2(C2 H3 N)'
_chemical_formula_sum 'C152 H142 Au8 F12 N2 O5 P10'
_chemical_formula_weight 4190.11
_chemical_name_systematic
;
?
;
_space_group_IT_number 1
_symmetry_cell_setting triclinic
_symmetry_space_group_name_Hall 'P 1'
_symmetry_space_group_name_H-M 'P 1'
_atom_sites_solution_hydrogens geom
_atom_sites_solution_primary direct
_atom_sites_solution_secondary difmap
_audit_creation_method SHELXL-97
_cell_angle_alpha 69.282(7)
_cell_angle_beta 75.031(7)
_cell_angle_gamma 63.004(6)
_cell_formula_units_Z 1
_cell_length_a 15.7044(2)
_cell_length_b 15.9465(2)
_cell_length_c 17.4245(2)
_cell_measurement_reflns_used 55741
_cell_measurement_temperature 100(2)
_cell_measurement_theta_max 30.03
_cell_measurement_theta_min 1.00
_cell_volume 3611.6(2)
_computing_cell_refinement 'Denzo/Scalepack (Otwinowski & Minor, 1997)'
_computing_data_collection 'Collect (Bruker AXS BV, 1997-2008)'
_computing_data_reduction 'Denzo/Scalepack (Otwinowski & Minor, 1997)'
_computing_molecular_graphics 'Diamond v.3.2e (Brandenburg, 2010)'
_computing_publication_material 'SHELXL-97 (Sheldrick, 2008)'
_computing_structure_refinement 'SHELXL-97 (Sheldrick, 2008)'
_computing_structure_solution 'SHELXS-97 (Sheldrick, 2008)'
_diffrn_ambient_temperature 100(2)
_diffrn_detector_area_resol_mean 9
_diffrn_measured_fraction_theta_full 0.987
_diffrn_measured_fraction_theta_max 0.987
_diffrn_measurement_device '95mm CCD camera on \k-goniostat'
_diffrn_measurement_device_type 'Nonius KappaCCD'
_diffrn_measurement_method '\f scans and \w scans with \k offset'
_diffrn_radiation_monochromator 'horizontally mounted graphite crystal'
_diffrn_radiation_source 'fine-focus sealed tube'
_diffrn_radiation_type MoK\a
_diffrn_radiation_wavelength 0.71073
_diffrn_reflns_av_R_equivalents 0.0325
_diffrn_reflns_av_sigmaI/netI 0.0499
_diffrn_reflns_limit_h_max 22
_diffrn_reflns_limit_h_min -22
_diffrn_reflns_limit_k_max 22
_diffrn_reflns_limit_k_min -22
_diffrn_reflns_limit_l_max 24
_diffrn_reflns_limit_l_min -24
_diffrn_reflns_number 73258
_diffrn_reflns_theta_full 30.05
_diffrn_reflns_theta_max 30.05
_diffrn_reflns_theta_min 2.38
_exptl_absorpt_coefficient_mu 8.272
_exptl_absorpt_correction_T_max 0.1933
_exptl_absorpt_correction_T_min 0.1230
_exptl_absorpt_correction_type multi-scan
_exptl_absorpt_process_details 'SADABS (Sheldrick, 2008)'
_exptl_crystal_colour yellow
_exptl_crystal_density_diffrn 1.927
_exptl_crystal_density_method 'not measured'
_exptl_crystal_description block
_exptl_crystal_F_000 1998
_exptl_crystal_size_max 0.44
_exptl_crystal_size_mid 0.34
_exptl_crystal_size_min 0.30
_refine_diff_density_max 1.099
_refine_diff_density_min -2.447
_refine_diff_density_rms 0.191
_refine_ls_abs_structure_details 'Flack H D (1983), Acta Cryst. A39, 876-881'
_refine_ls_abs_structure_Flack 0.367(2)
_refine_ls_extinction_method none
_refine_ls_goodness_of_fit_ref 1.043
_refine_ls_hydrogen_treatment constr
_refine_ls_matrix_type full
_refine_ls_number_parameters 1711
_refine_ls_number_reflns 38565
_refine_ls_number_restraints 39
_refine_ls_restrained_S_all 1.045
_refine_ls_R_factor_all 0.0308
_refine_ls_R_factor_gt 0.0258
_refine_ls_shift/su_max 0.004
_refine_ls_shift/su_mean 0.000
_refine_ls_structure_factor_coef Fsqd
_refine_ls_weighting_details 'calc w=1/[\s^2^(Fo^2^)+(0.0174P)^2^+1.6079P] where P=(Fo^2^+2Fc^2^)/3'
_refine_ls_weighting_scheme calc
_refine_ls_wR_factor_gt 0.0552
_refine_ls_wR_factor_ref 0.0575
_reflns_number_gt 35982
_reflns_number_total 38565
_reflns_threshold_expression >2sigma(I)
_cod_data_source_file C0CC03953E.TXT
_cod_data_source_block 1
_cod_database_code 7105710

loop_
_symmetry_equiv_pos_as_xyz
'x, y, z'

loop_
_atom_site_label
_atom_site_type_symbol
_atom_site_fract_x
_atom_site_fract_y
_atom_site_fract_z
_atom_site_U_iso_or_equiv
_atom_site_adp_type
_atom_site_occupancy
_atom_site_symmetry_multiplicity
_atom_site_calc_flag
_atom_site_refinement_flags
_atom_site_disorder_assembly
_atom_site_disorder_group
Au1 Au 0.406393(12) 0.189607(11) 0.911588(10) 0.01150(4) Uani 1 1 d . . .
Au2 Au 0.502227(11) 0.079957(11) 0.798475(10) 0.01130(4) Uani 1 1 d . . .
Au3 Au 0.566292(11) 0.224855(11) 0.693019(10) 0.01091(3) Uani 1 1 d . . .
Au4 Au 0.475024(12) 0.332691(11) 0.811179(10) 0.01147(4) Uani 1 1 d . . .
Au5 Au 0.891902(11) -0.174443(11) 1.119168(9) 0.01032(3) Uani 1 1 d . . .
Au6 Au 1.018028(12) -0.190401(12) 0.972983(10) 0.01076(4) Uani 1 1 d . . .
Au7 Au 1.018679(12) -0.010226(11) 0.954282(9) 0.01100(3) Uani 1 1 d . . .
Au8 Au 0.901581(11) 0.000876(11) 1.107285(9) 0.01099(3) Uani 1 1 d . . .
P1 P 0.37365(9) 0.13539(9) 1.05053(7) 0.0124(2) Uani 1 1 d . . .
P2 P 0.57214(8) -0.08548(8) 0.82029(7) 0.0108(2) Uani 1 1 d . . .
P3 P 0.70893(9) 0.20475(9) 0.61149(7) 0.0122(2) Uani 1 1 d . . .
P4 P 0.52843(9) 0.41989(8) 0.85092(7) 0.0122(2) Uani 1 1 d . . .
P5 P 0.76674(9) -0.22209(9) 1.17128(7) 0.0126(2) Uani 1 1 d . . .
P6 P 1.01703(8) -0.24584(9) 0.87045(7) 0.0118(2) Uani 1 1 d . . .
P7 P 1.02201(9) 0.11261(9) 0.83887(7) 0.0126(2) Uani 1 1 d . . .
P8 P 0.78311(9) 0.12982(8) 1.15095(7) 0.0126(2) Uani 1 1 d . . .
P9 P 0.95470(12) 0.62848(12) 0.62138(9) 0.0271(3) Uani 1 1 d . . .
P10 P 0.48539(12) 0.47264(11) 0.24048(10) 0.0309(3) Uani 1 1 d . . .
F1 F 0.9492(3) 0.5377(3) 0.6083(3) 0.0556(12) Uani 1 1 d . . .
F2 F 0.9582(3) 0.7201(3) 0.6374(2) 0.0442(10) Uani 1 1 d . . .
F3 F 0.9039(3) 0.6035(3) 0.7142(2) 0.0500(11) Uani 1 1 d . . .
F4 F 0.8489(3) 0.6959(3) 0.5931(3) 0.0659(13) Uani 1 1 d . . .
F5 F 1.0019(4) 0.6543(4) 0.5300(2) 0.0695(15) Uani 1 1 d . . .
F6 F 1.0565(3) 0.5607(3) 0.6520(3) 0.0505(10) Uani 1 1 d . . .
F7 F 0.5577(3) 0.4756(3) 0.1556(3) 0.0543(12) Uani 1 1 d . . .
F8 F 0.4150(3) 0.4737(4) 0.3230(3) 0.0797(17) Uani 1 1 d . . .
F9 F 0.4000(3) 0.5185(4) 0.1867(3) 0.0700(14) Uani 1 1 d . . .
F10 F 0.5025(4) 0.3662(3) 0.2426(3) 0.0685(14) Uani 1 1 d . . .
F11 F 0.5724(4) 0.4253(5) 0.2929(3) 0.0822(18) Uani 1 1 d . . .
F12 F 0.4729(5) 0.5793(3) 0.2330(3) 0.091(2) Uani 1 1 d . . .
O1 O 0.2746(3) 0.2643(3) 0.7839(2) 0.0227(8) Uani 1 1 d . . .
O2 O 1.1734(2) -0.1753(2) 1.0654(2) 0.0183(7) Uani 1 1 d . . .
O3 O 0.2728(5) 0.8123(5) 0.3531(4) 0.0762(18) Uani 1 1 d . . .
O4 O 0.0315(5) 0.4067(6) 0.3615(4) 0.082(2) Uani 1 1 d . . .
O5 O 0.2036(3) 0.0386(3) 0.4379(3) 0.0418(11) Uani 1 1 d . . .
N1 N 0.4334(6) 0.6813(6) 0.5717(5) 0.075(2) Uani 1 1 d . . .
N2 N 0.3598(7) 0.1877(8) 0.4603(6) 0.110(4) Uani 1 1 d . . .
C1 C 0.4381(3) 0.2360(3) 0.7788(3) 0.0119(9) Uani 1 1 d . . .
C2 C 0.3456(4) 0.2812(3) 0.7448(3) 0.0152(9) Uani 1 1 d . . .
C3 C 0.3325(4) 0.3504(4) 0.6585(3) 0.0184(10) Uani 1 1 d . . .
C4 C 0.3803(4) 0.4136(4) 0.6204(3) 0.0203(10) Uani 1 1 d . . .
H4 H 0.4258 0.4121 0.6482 0.024 Uiso 1 1 calc R . .
C5 C 0.3616(4) 0.4781(4) 0.5427(3) 0.0316(13) Uani 1 1 d . . .
H5 H 0.3933 0.5215 0.5185 0.038 Uiso 1 1 calc R . .
C6 C 0.2984(5) 0.4799(5) 0.5007(4) 0.0372(15) Uani 1 1 d . . .
H6 H 0.2886 0.5217 0.4463 0.045 Uiso 1 1 calc R . .
C7 C 0.2481(6) 0.4199(5) 0.5381(4) 0.0461(18) Uani 1 1 d . . .
H7 H 0.2021 0.4226 0.5101 0.055 Uiso 1 1 calc R . .
C8 C 0.2654(4) 0.3559(5) 0.6169(4) 0.0317(13) Uani 1 1 d . . .
H8 H 0.2306 0.3156 0.6423 0.038 Uiso 1 1 calc R . .
C9 C 0.2813(4) 0.0880(4) 1.0791(3) 0.0160(10) Uani 1 1 d . . .
C10 C 0.2166(3) 0.1182(4) 1.0238(3) 0.0198(10) Uani 1 1 d . . .
H10 H 0.2203 0.1638 0.9715 0.024 Uiso 1 1 calc R . .
C11 C 0.1463(4) 0.0810(4) 1.0457(3) 0.0244(11) Uani 1 1 d . . .
H11 H 0.1016 0.1017 1.0082 0.029 Uiso 1 1 calc R . .
C12 C 0.1406(4) 0.0150(4) 1.1206(4) 0.0294(13) Uani 1 1 d . . .
H12 H 0.0923 -0.0099 1.1342 0.035 Uiso 1 1 calc R . .
C13 C 0.2039(4) -0.0161(5) 1.1768(4) 0.0315(14) Uani 1 1 d . . .
H13 H 0.1991 -0.0616 1.2288 0.038 Uiso 1 1 calc R . .
C14 C 0.2751(4) 0.0202(4) 1.1564(3) 0.0248(11) Uani 1 1 d . . .
H14 H 0.3192 -0.0007 1.1944 0.030 Uiso 1 1 calc R . .
C15 C 0.3413(3) 0.2219(3) 1.1096(3) 0.0137(9) Uani 1 1 d . . .
C16 C 0.2765(4) 0.2253(4) 1.1801(3) 0.0256(12) Uani 1 1 d . . .
H16 H 0.2421 0.1845 1.1978 0.031 Uiso 1 1 calc R . .
C17 C 0.2611(5) 0.2880(5) 1.2255(4) 0.0360(15) Uani 1 1 d . . .
H17 H 0.2171 0.2892 1.2746 0.043 Uiso 1 1 calc R . .
C18 C 0.3102(4) 0.3492(4) 1.1992(3) 0.0264(12) Uani 1 1 d . . .
H18 H 0.2992 0.3925 1.2301 0.032 Uiso 1 1 calc R . .
C19 C 0.3753(4) 0.3472(4) 1.1278(3) 0.0236(11) Uani 1 1 d . . .
H19 H 0.4092 0.3885 1.1098 0.028 Uiso 1 1 calc R . .
C20 C 0.3898(4) 0.2840(3) 1.0834(3) 0.0185(10) Uani 1 1 d . . .
H20 H 0.4336 0.2829 1.0342 0.022 Uiso 1 1 calc R . .
C21 C 0.4809(3) 0.0325(3) 1.0908(3) 0.0134(9) Uani 1 1 d U . .
C22 C 0.5349(5) 0.0390(5) 1.1371(5) 0.051(2) Uani 1 1 d U . .
H22 H 0.5145 0.0973 1.1526 0.061 Uiso 1 1 calc R . .
C23 C 0.6200(6) -0.0402(5) 1.1616(5) 0.057(2) Uani 1 1 d U . .
H23 H 0.6558 -0.0353 1.1951 0.068 Uiso 1 1 calc R . .
C24 C 0.6533(3) -0.1240(3) 1.1391(3) 0.0130(9) Uani 1 1 d U . .
C25 C 0.5997(5) -0.1296(5) 1.0926(4) 0.0450(18) Uani 1 1 d U . .
H25 H 0.6212 -0.1875 1.0761 0.054 Uiso 1 1 calc R . .
C26 C 0.5148(5) -0.0529(5) 1.0691(5) 0.052(2) Uani 1 1 d U . .
H26 H 0.4786 -0.0592 1.0370 0.063 Uiso 1 1 calc R . .
C27 C 0.7454(3) -0.2548(3) 1.2834(3) 0.0135(9) Uani 1 1 d . . .
C28 C 0.6547(4) -0.2454(4) 1.3262(3) 0.0217(11) Uani 1 1 d . . .
H28 H 0.6017 -0.2232 1.2969 0.026 Uiso 1 1 calc R . .
C29 C 0.6423(4) -0.2686(4) 1.4119(3) 0.0263(12) Uani 1 1 d . . .
H29 H 0.5806 -0.2621 1.4413 0.032 Uiso 1 1 calc R . .
C30 C 0.7189(5) -0.3010(4) 1.4544(3) 0.0291(13) Uani 1 1 d . . .
H30 H 0.7094 -0.3163 1.5130 0.035 Uiso 1 1 calc R . .
C31 C 0.8101(4) -0.3115(4) 1.4129(3) 0.0291(13) Uani 1 1 d . . .
H31 H 0.8629 -0.3352 1.4428 0.035 Uiso 1 1 calc R . .
C32 C 0.8228(4) -0.2874(4) 1.3280(3) 0.0212(11) Uani 1 1 d . . .
H32 H 0.8845 -0.2928 1.2992 0.025 Uiso 1 1 calc R . .
C33 C 0.7769(3) -0.3235(3) 1.1392(3) 0.0144(9) Uani 1 1 d . . .
C34 C 0.7203(4) -0.3770(4) 1.1806(3) 0.0202(10) Uani 1 1 d . . .
H34 H 0.6756 -0.3610 1.2271 0.024 Uiso 1 1 calc R . .
C35 C 0.7294(4) -0.4528(4) 1.1543(3) 0.0232(11) Uani 1 1 d . . .
H35 H 0.6915 -0.4895 1.1829 0.028 Uiso 1 1 calc R . .
C36 C 0.7937(4) -0.4755(4) 1.0861(4) 0.0278(12) Uani 1 1 d . . .
H36 H 0.7988 -0.5269 1.0672 0.033 Uiso 1 1 calc R . .
C37 C 0.8512(4) -0.4228(5) 1.0448(4) 0.0324(14) Uani 1 1 d . . .
H37 H 0.8960 -0.4384 0.9983 0.039 Uiso 1 1 calc R . .
C38 C 0.8414(4) -0.3482(4) 1.0730(3) 0.0234(11) Uani 1 1 d . . .
H38 H 0.8806 -0.3126 1.0455 0.028 Uiso 1 1 calc R . .
C39 C 1.0044(3) -0.1225(3) 1.0655(2) 0.0075(8) Uani 1 1 d . . .
C40 C 1.0954(3) -0.1760(3) 1.1036(3) 0.0111(8) Uani 1 1 d . . .
C41 C 1.0991(3) -0.2371(4) 1.1918(3) 0.0145(9) Uani 1 1 d . . .
C42 C 1.1771(4) -0.3266(4) 1.2123(3) 0.0259(12) Uani 1 1 d . . .
H42 H 1.2268 -0.3476 1.1701 0.031 Uiso 1 1 calc R . .
C43 C 1.1837(5) -0.3855(5) 1.2928(4) 0.0397(16) Uani 1 1 d . . .
H43 H 1.2369 -0.4468 1.3052 0.048 Uiso 1 1 calc R . .
C44 C 1.1126(4) -0.3550(5) 1.3556(3) 0.0302(13) Uani 1 1 d . . .
H44 H 1.1162 -0.3957 1.4108 0.036 Uiso 1 1 calc R . .
C45 C 1.0365(4) -0.2650(5) 1.3369(3) 0.0276(12) Uani 1 1 d . . .
H45 H 0.9895 -0.2423 1.3800 0.033 Uiso 1 1 calc R . .
C46 C 1.0280(4) -0.2077(4) 1.2566(3) 0.0225(11) Uani 1 1 d . . .
H46 H 0.9735 -0.1475 1.2446 0.027 Uiso 1 1 calc R . .
C47 C 1.0770(3) -0.3755(4) 0.8823(3) 0.0163(10) Uani 1 1 d . . .
C48 C 1.1113(4) -0.4148(4) 0.8142(3) 0.0195(10) Uani 1 1 d . . .
H48 H 1.1009 -0.3724 0.7600 0.023 Uiso 1 1 calc R . .
C49 C 1.1602(4) -0.5149(4) 0.8258(4) 0.0247(12) Uani 1 1 d . . .
H49 H 1.1838 -0.5405 0.7794 0.030 Uiso 1 1 calc R . .
C50 C 1.1752(4) -0.5780(4) 0.9043(4) 0.0286(13) Uani 1 1 d . . .
H50 H 1.2085 -0.6466 0.9116 0.034 Uiso 1 1 calc R . .
C51 C 1.1411(4) -0.5405(4) 0.9731(4) 0.0306(13) Uani 1 1 d . . .
H51 H 1.1511 -0.5832 1.0272 0.037 Uiso 1 1 calc R . .
C52 C 1.0926(4) -0.4402(4) 0.9612(3) 0.0187(10) Uani 1 1 d . . .
H52 H 1.0695 -0.4148 1.0078 0.022 Uiso 1 1 calc R . .
C53 C 1.0695(3) -0.1888(3) 0.7717(3) 0.0160(9) Uani 1 1 d . . .
C54 C 1.0334(4) -0.1638(4) 0.6982(3) 0.0219(11) Uani 1 1 d . . .
H54 H 0.9807 -0.1776 0.6978 0.026 Uiso 1 1 calc R . .
C55 C 1.0761(5) -0.1177(4) 0.6241(3) 0.0300(13) Uani 1 1 d . . .
H55 H 1.0512 -0.0994 0.5737 0.036 Uiso 1 1 calc R . .
C56 C 1.1531(5) -0.0989(4) 0.6236(3) 0.0319(14) Uani 1 1 d . . .
H56 H 1.1813 -0.0679 0.5732 0.038 Uiso 1 1 calc R . .
C57 C 1.1898(4) -0.1250(4) 0.6969(3) 0.0276(12) Uani 1 1 d . . .
H57 H 1.2437 -0.1126 0.6966 0.033 Uiso 1 1 calc R . .
C58 C 1.1479(4) -0.1692(4) 0.7707(3) 0.0179(10) Uani 1 1 d . . .
H58 H 1.1727 -0.1863 0.8209 0.022 Uiso 1 1 calc R . .
C59 C 0.8927(3) -0.2069(3) 0.8559(3) 0.0124(9) Uani 1 1 d . . .
C60 C 0.8632(3) -0.2557(3) 0.8233(3) 0.0154(9) Uani 1 1 d . . .
H60 H 0.9089 -0.3137 0.8090 0.018 Uiso 1 1 calc R . .
C61 C 0.7673(3) -0.2207(3) 0.8111(3) 0.0147(9) Uani 1 1 d . . .
H61 H 0.7485 -0.2544 0.7878 0.018 Uiso 1 1 calc R . .
C62 C 0.6984(3) -0.1357(3) 0.8331(3) 0.0133(9) Uani 1 1 d . . .
C63 C 0.7285(3) -0.0878(3) 0.8672(3) 0.0175(10) Uani 1 1 d . . .
H63 H 0.6829 -0.0303 0.8825 0.021 Uiso 1 1 calc R . .
C64 C 0.8241(4) -0.1229(4) 0.8790(3) 0.0192(10) Uani 1 1 d . . .
H64 H 0.8431 -0.0898 0.9028 0.023 Uiso 1 1 calc R . .
C65 C 0.5680(3) -0.1244(4) 0.7357(3) 0.0159(10) Uani 1 1 d . . .
C66 C 0.5610(4) -0.0590(4) 0.6582(3) 0.0238(11) Uani 1 1 d . . .
H66 H 0.5605 0.0034 0.6500 0.029 Uiso 1 1 calc R . .
C67 C 0.5547(5) -0.0850(5) 0.5912(3) 0.0360(15) Uani 1 1 d . . .
H67 H 0.5511 -0.0404 0.5376 0.043 Uiso 1 1 calc R . .
C68 C 0.5538(5) -0.1737(5) 0.6030(4) 0.0396(16) Uani 1 1 d . . .
H68 H 0.5478 -0.1903 0.5580 0.047 Uiso 1 1 calc R . .
C69 C 0.5614(5) -0.2389(5) 0.6800(4) 0.0358(15) Uani 1 1 d . . .
H69 H 0.5613 -0.3009 0.6879 0.043 Uiso 1 1 calc R . .
C70 C 0.5693(4) -0.2156(4) 0.7460(3) 0.0218(11) Uani 1 1 d . . .
H70 H 0.5756 -0.2619 0.7988 0.026 Uiso 1 1 calc R . .
C71 C 0.5172(3) -0.1509(3) 0.9126(3) 0.0142(9) Uani 1 1 d . . .
C72 C 0.5671(4) -0.2447(4) 0.9589(3) 0.0222(11) Uani 1 1 d . . .
H72 H 0.6340 -0.2779 0.9440 0.027 Uiso 1 1 calc R . .
C73 C 0.5191(5) -0.2906(4) 1.0274(3) 0.0295(13) Uani 1 1 d . . .
H73 H 0.5532 -0.3551 1.0593 0.035 Uiso 1 1 calc R . .
C74 C 0.4215(4) -0.2418(5) 1.0489(3) 0.0282(13) Uani 1 1 d . . .
H74 H 0.3891 -0.2735 1.0954 0.034 Uiso 1 1 calc R . .
C75 C 0.3706(4) -0.1476(4) 1.0038(3) 0.0238(12) Uani 1 1 d . . .
H75 H 0.3038 -0.1145 1.0193 0.029 Uiso 1 1 calc R . .
C76 C 0.4186(4) -0.1021(4) 0.9353(3) 0.0165(10) Uani 1 1 d . . .
H76 H 0.3843 -0.0374 0.9038 0.020 Uiso 1 1 calc R . .
C77 C 0.7137(4) 0.3121(3) 0.5301(3) 0.0149(9) Uani 1 1 d . . .
C78 C 0.6298(4) 0.3821(4) 0.4957(3) 0.0233(11) Uani 1 1 d . . .
H78 H 0.5711 0.3736 0.5154 0.028 Uiso 1 1 calc R . .
C79 C 0.6317(4) 0.4642(4) 0.4327(3) 0.0264(12) Uani 1 1 d . . .
H79 H 0.5748 0.5109 0.4083 0.032 Uiso 1 1 calc R . .
C80 C 0.7164(5) 0.4783(4) 0.4053(3) 0.0289(13) Uani 1 1 d . . .
H80 H 0.7173 0.5353 0.3628 0.035 Uiso 1 1 calc R . .
C81 C 0.7998(4) 0.4097(4) 0.4396(3) 0.0263(12) Uani 1 1 d . . .
H81 H 0.8579 0.4194 0.4205 0.032 Uiso 1 1 calc R . .
C82 C 0.7987(4) 0.3264(4) 0.5021(3) 0.0235(11) Uani 1 1 d . . .
H82 H 0.8561 0.2793 0.5257 0.028 Uiso 1 1 calc R . .
C83 C 0.7565(3) 0.1052(3) 0.5642(3) 0.0158(9) Uani 1 1 d . . .
C84 C 0.7985(5) 0.1133(4) 0.4826(3) 0.0291(13) Uani 1 1 d . . .
H84 H 0.8003 0.1741 0.4486 0.035 Uiso 1 1 calc R . .
C85 C 0.8375(5) 0.0341(5) 0.4505(4) 0.0378(16) Uani 1 1 d . . .
H85 H 0.8663 0.0401 0.3948 0.045 Uiso 1 1 calc R . .
C86 C 0.8341(5) -0.0554(4) 0.5010(4) 0.0326(14) Uani 1 1 d . . .
H86 H 0.8605 -0.1102 0.4793 0.039 Uiso 1 1 calc R . .
C87 C 0.7931(4) -0.0642(4) 0.5810(3) 0.0253(12) Uani 1 1 d . . .
H87 H 0.7909 -0.1249 0.6151 0.030 Uiso 1 1 calc R . .
C88 C 0.7541(4) 0.0167(4) 0.6126(3) 0.0220(11) Uani 1 1 d . . .
H88 H 0.7256 0.0104 0.6684 0.026 Uiso 1 1 calc R . .
C89 C 0.7993(3) 0.1744(3) 0.6755(3) 0.0121(9) Uani 1 1 d . . .
C90 C 0.8832(5) 0.0919(4) 0.6827(4) 0.0372(15) Uani 1 1 d . . .
H90 H 0.8961 0.0462 0.6536 0.045 Uiso 1 1 calc R . .
C91 C 0.9491(5) 0.0745(4) 0.7315(4) 0.0389(16) Uani 1 1 d . . .
H91 H 1.0067 0.0168 0.7358 0.047 Uiso 1 1 calc R . .
C92 C 0.9325(3) 0.1403(3) 0.7749(3) 0.0110(9) Uani 1 1 d . . .
C93 C 0.8477(4) 0.2212(4) 0.7683(4) 0.0344(15) Uani 1 1 d . . .
H93 H 0.8344 0.2671 0.7973 0.041 Uiso 1 1 calc R . .
C94 C 0.7812(5) 0.2378(4) 0.7206(4) 0.0389(16) Uani 1 1 d . . .
H94 H 0.7219 0.2937 0.7187 0.047 Uiso 1 1 calc R . .
C95 C 0.9915(4) 0.2284(4) 0.8589(3) 0.0165(10) Uani 1 1 d . . .
C96 C 1.0337(4) 0.2931(4) 0.8115(3) 0.0247(12) Uani 1 1 d . . .
H96 H 1.0840 0.2757 0.7686 0.030 Uiso 1 1 calc R . .
C97 C 1.0033(5) 0.3823(5) 0.8260(4) 0.0355(14) Uani 1 1 d . . .
H97 H 1.0315 0.4270 0.7925 0.043 Uiso 1 1 calc R . .
C98 C 0.9306(5) 0.4067(4) 0.8906(4) 0.0335(14) Uani 1 1 d . . .
H98 H 0.9096 0.4680 0.9012 0.040 Uiso 1 1 calc R . .
C99 C 0.8896(4) 0.3426(4) 0.9384(4) 0.0296(13) Uani 1 1 d . . .
H99 H 0.8406 0.3594 0.9823 0.036 Uiso 1 1 calc R . .
C100 C 0.9192(4) 0.2539(4) 0.9231(3) 0.0217(11) Uani 1 1 d . . .
H100 H 0.8902 0.2098 0.9564 0.026 Uiso 1 1 calc R . .
C101 C 1.1331(4) 0.0894(4) 0.7696(3) 0.0183(10) Uani 1 1 d . . .
C102 C 1.1321(4) 0.1386(4) 0.6858(3) 0.0276(12) Uani 1 1 d . . .
H102 H 1.0730 0.1840 0.6644 0.033 Uiso 1 1 calc R . .
C103 C 1.2184(5) 0.1210(5) 0.6333(4) 0.0341(15) Uani 1 1 d . . .
H103 H 1.2179 0.1545 0.5761 0.041 Uiso 1 1 calc R . .
C104 C 1.3040(4) 0.0553(5) 0.6642(4) 0.0346(14) Uani 1 1 d . . .
H104 H 1.3627 0.0436 0.6284 0.042 Uiso 1 1 calc R . .
C105 C 1.3043(4) 0.0058(5) 0.7480(4) 0.0334(14) Uani 1 1 d . . .
H105 H 1.3633 -0.0398 0.7695 0.040 Uiso 1 1 calc R . .
C106 C 1.2189(4) 0.0229(4) 0.7999(3) 0.0252(11) Uani 1 1 d . . .
H106 H 1.2194 -0.0113 0.8570 0.030 Uiso 1 1 calc R . .
C107 C 0.8216(4) 0.1977(4) 1.1895(3) 0.0167(10) Uani 1 1 d . . .
C108 C 0.9124(4) 0.1983(4) 1.1595(3) 0.0268(12) Uani 1 1 d . . .
H108 H 0.9508 0.1666 1.1178 0.032 Uiso 1 1 calc R . .
C109 C 0.9475(5) 0.2448(5) 1.1899(4) 0.0390(16) Uani 1 1 d . . .
H109 H 1.0106 0.2430 1.1709 0.047 Uiso 1 1 calc R . .
C110 C 0.8886(5) 0.2943(4) 1.2486(4) 0.0312(13) Uani 1 1 d . . .
H110 H 0.9116 0.3270 1.2692 0.037 Uiso 1 1 calc R . .
C111 C 0.7977(4) 0.2964(4) 1.2771(3) 0.0240(11) Uani 1 1 d . . .
H111 H 0.7579 0.3312 1.3165 0.029 Uiso 1 1 calc R . .
C112 C 0.7641(4) 0.2474(4) 1.2481(3) 0.0192(10) Uani 1 1 d . . .
H112 H 0.7016 0.2479 1.2683 0.023 Uiso 1 1 calc R . .
C113 C 0.6984(4) 0.0940(3) 1.2339(3) 0.0165(10) Uani 1 1 d . . .
C114 C 0.7333(4) 0.0046(4) 1.2937(3) 0.0201(10) Uani 1 1 d . . .
H114 H 0.8004 -0.0351 1.2910 0.024 Uiso 1 1 calc R . .
C115 C 0.6705(4) -0.0268(4) 1.3571(3) 0.0264(12) Uani 1 1 d . . .
H115 H 0.6942 -0.0872 1.3981 0.032 Uiso 1 1 calc R . .
C116 C 0.5731(4) 0.0315(4) 1.3595(3) 0.0289(13) Uani 1 1 d . . .
H116 H 0.5301 0.0102 1.4028 0.035 Uiso 1 1 calc R . .
C117 C 0.5361(4) 0.1201(4) 1.3007(3) 0.0275(12) Uani 1 1 d . . .
H117 H 0.4689 0.1588 1.3030 0.033 Uiso 1 1 calc R . .
C118 C 0.6000(4) 0.1509(4) 1.2384(3) 0.0180(10) Uani 1 1 d . . .
H118 H 0.5759 0.2120 1.1981 0.022 Uiso 1 1 calc R . .
C119 C 0.7104(3) 0.2165(3) 1.0671(3) 0.0137(9) Uani 1 1 d . . .
C120 C 0.6598(4) 0.3159(3) 1.0618(3) 0.0155(9) Uani 1 1 d . . .
H120 H 0.6644 0.3411 1.1018 0.019 Uiso 1 1 calc R . .
C121 C 0.6032(3) 0.3779(3) 0.9990(3) 0.0164(9) Uani 1 1 d . . .
H121 H 0.5686 0.4453 0.9966 0.020 Uiso 1 1 calc R . .
C122 C 0.5963(3) 0.3427(3) 0.9389(3) 0.0126(9) Uani 1 1 d . . .
C123 C 0.6467(4) 0.2424(3) 0.9445(3) 0.0158(9) Uani 1 1 d . . .
H123 H 0.6422 0.2173 0.9044 0.019 Uiso 1 1 calc R . .
C124 C 0.7031(3) 0.1795(3) 1.0083(3) 0.0151(9) Uani 1 1 d . . .
H124 H 0.7365 0.1117 1.0118 0.018 Uiso 1 1 calc R . .
C125 C 0.6146(3) 0.4596(3) 0.7725(3) 0.0132(9) Uani 1 1 d . . .
C126 C 0.6934(4) 0.4623(4) 0.7921(3) 0.0197(10) Uani 1 1 d . . .
H126 H 0.7021 0.4464 0.8482 0.024 Uiso 1 1 calc R . .
C127 C 0.7597(4) 0.4883(4) 0.7293(3) 0.0223(11) Uani 1 1 d . . .
H127 H 0.8133 0.4909 0.7427 0.027 Uiso 1 1 calc R . .
C128 C 0.7477(4) 0.5104(4) 0.6479(3) 0.0248(12) Uani 1 1 d . . .
H128 H 0.7943 0.5263 0.6055 0.030 Uiso 1 1 calc R . .
C129 C 0.6686(4) 0.5097(4) 0.6269(3) 0.0227(11) Uani 1 1 d . . .
H129 H 0.6598 0.5274 0.5706 0.027 Uiso 1 1 calc R . .
C130 C 0.6029(4) 0.4831(4) 0.6890(3) 0.0186(10) Uani 1 1 d . . .
H130 H 0.5495 0.4807 0.6752 0.022 Uiso 1 1 calc R . .
C131 C 0.4411(3) 0.5279(3) 0.8820(3) 0.0133(9) Uani 1 1 d . . .
C132 C 0.4580(4) 0.6118(4) 0.8624(4) 0.0260(12) Uani 1 1 d . . .
H132 H 0.5157 0.6146 0.8294 0.031 Uiso 1 1 calc R . .
C133 C 0.3911(4) 0.6915(4) 0.8908(4) 0.0309(14) Uani 1 1 d . . .
H133 H 0.4023 0.7494 0.8751 0.037 Uiso 1 1 calc R . .
C134 C 0.3090(4) 0.6878(4) 0.9412(3) 0.0263(12) Uani 1 1 d . . .
H134 H 0.2652 0.7412 0.9629 0.032 Uiso 1 1 calc R . .
C135 C 0.2909(4) 0.6050(4) 0.9598(3) 0.0261(12) Uani 1 1 d . . .
H135 H 0.2336 0.6024 0.9937 0.031 Uiso 1 1 calc R . .
C136 C 0.3549(4) 0.5260(4) 0.9298(3) 0.0212(11) Uani 1 1 d . . .
H136 H 0.3404 0.4707 0.9416 0.025 Uiso 1 1 calc R . .
C137 C 0.4260(7) 0.7736(8) 0.2793(6) 0.079(3) Uani 1 1 d . . .
H13A H 0.3983 0.7947 0.2278 0.119 Uiso 1 1 calc R . .
H13B H 0.4910 0.7225 0.2755 0.119 Uiso 1 1 calc R . .
H13C H 0.4288 0.8296 0.2882 0.119 Uiso 1 1 calc R . .
C138 C 0.3642(7) 0.7340(7) 0.3503(8) 0.092(4) Uani 1 1 d . . .
H13D H 0.3590 0.6786 0.3414 0.110 Uiso 1 1 calc R . .
H13E H 0.3920 0.7109 0.4026 0.110 Uiso 1 1 calc R . .
C139 C 0.1993(10) 0.7904(10) 0.4256(7) 0.102(4) Uani 1 1 d . . .
H13F H 0.1954 0.7288 0.4293 0.123 Uiso 1 1 calc R . .
H13G H 0.2173 0.7842 0.4783 0.123 Uiso 1 1 calc R . .
C140 C 0.1045(7) 0.8762(9) 0.4074(6) 0.083(4) Uani 1 1 d . . .
H14A H 0.1098 0.9364 0.4037 0.124 Uiso 1 1 calc R . .
H14B H 0.0541 0.8664 0.4519 0.124 Uiso 1 1 calc R . .
H14C H 0.0880 0.8814 0.3549 0.124 Uiso 1 1 calc R . .
C141 C 0.0033(7) 0.4799(9) 0.2266(6) 0.091(4) Uani 1 1 d . . .
H14D H 0.0405 0.4174 0.2129 0.137 Uiso 1 1 calc R . .
H14E H 0.0069 0.5335 0.1779 0.137 Uiso 1 1 calc R . .
H14F H -0.0640 0.4885 0.2442 0.137 Uiso 1 1 calc R . .
C142 C 0.0423(6) 0.4802(7) 0.2924(6) 0.070(3) Uani 1 1 d . . .
H14G H 0.1112 0.4682 0.2764 0.084 Uiso 1 1 calc R . .
H14H H 0.0077 0.5445 0.3046 0.084 Uiso 1 1 calc R . .
C143 C 0.0619(11) 0.4166(12) 0.4285(7) 0.128(6) Uani 1 1 d . . .
H14I H 0.1322 0.3985 0.4180 0.153 Uiso 1 1 calc R . .
H14J H 0.0301 0.4860 0.4293 0.153 Uiso 1 1 calc R . .
C144 C 0.0405(8) 0.3585(7) 0.5062(6) 0.075(3) Uani 1 1 d . . .
H14K H -0.0293 0.3834 0.5215 0.112 Uiso 1 1 calc R . .
H14L H 0.0713 0.3606 0.5474 0.112 Uiso 1 1 calc R . .
H14M H 0.0647 0.2908 0.5041 0.112 Uiso 1 1 calc R . .
C145 C 0.0360(6) 0.1371(6) 0.4463(6) 0.064(2) Uani 1 1 d . . .
H14N H 0.0196 0.0814 0.4563 0.096 Uiso 1 1 calc R . .
H14O H -0.0138 0.1972 0.4178 0.096 Uiso 1 1 calc R . .
H14P H 0.0400 0.1431 0.4992 0.096 Uiso 1 1 calc R . .
C146 C 0.1318(6) 0.1210(6) 0.3934(5) 0.069(3) Uani 1 1 d . . .
H14Q H 0.1298 0.1102 0.3415 0.083 Uiso 1 1 calc R . .
H14R H 0.1463 0.1794 0.3791 0.083 Uiso 1 1 calc R . .
C147 C 0.2958(5) 0.0174(6) 0.3918(4) 0.0502(19) Uani 1 1 d . . .
H14S H 0.3129 0.0745 0.3753 0.060 Uiso 1 1 calc R . .
H14T H 0.2961 0.0026 0.3411 0.060 Uiso 1 1 calc R . .
C148 C 0.3660(6) -0.0679(6) 0.4441(5) 0.0533(19) Uani 1 1 d . . .
H14U H 0.3669 -0.0518 0.4930 0.080 Uiso 1 1 calc R . .
H14V H 0.4301 -0.0852 0.4127 0.080 Uiso 1 1 calc R . .
H14W H 0.3475 -0.1235 0.4613 0.080 Uiso 1 1 calc R . .
C149 C 0.3079(6) 0.6309(6) 0.6833(5) 0.062(2) Uani 1 1 d . . .
H14X H 0.2888 0.6654 0.7256 0.093 Uiso 1 1 calc R . .
H14Y H 0.3357 0.5601 0.7089 0.093 Uiso 1 1 calc R . .
H14Z H 0.2513 0.6482 0.6577 0.093 Uiso 1 1 calc R . .
C150 C 0.3793(6) 0.6590(5) 0.6202(5) 0.0476(18) Uani 1 1 d . . .
C151 C 0.4152(7) 0.2125(6) 0.4642(5) 0.063(3) Uani 1 1 d . . .
C152 C 0.4842(7) 0.2427(6) 0.4694(5) 0.061(2) Uani 1 1 d . . .
H15A H 0.4661 0.2658 0.5189 0.092 Uiso 1 1 calc R . .
H15B H 0.4875 0.2959 0.4202 0.092 Uiso 1 1 calc R . .
H15C H 0.5472 0.1875 0.4729 0.092 Uiso 1 1 calc R . .

loop_
_atom_site_aniso_label
_atom_site_aniso_U_11
_atom_site_aniso_U_22
_atom_site_aniso_U_33
_atom_site_aniso_U_23
_atom_site_aniso_U_13
_atom_site_aniso_U_12
Au1 0.01236(8) 0.01080(8) 0.01009(8) -0.00244(6) -0.00096(6) -0.00410(7)
Au2 0.01031(8) 0.00928(8) 0.01374(8) -0.00359(6) -0.00094(6) -0.00339(6)
Au3 0.01041(8) 0.01105(8) 0.01094(8) -0.00303(6) -0.00121(6) -0.00404(6)
Au4 0.01396(9) 0.00991(8) 0.01127(8) -0.00294(6) -0.00236(6) -0.00491(7)
Au5 0.00985(8) 0.01136(8) 0.00911(8) -0.00287(6) -0.00031(6) -0.00409(6)
Au6 0.01039(8) 0.01254(8) 0.00958(8) -0.00471(6) -0.00012(6) -0.00410(7)
Au7 0.01187(8) 0.01165(8) 0.00894(8) -0.00216(6) -0.00085(6) -0.00496(7)
Au8 0.01149(8) 0.01083(8) 0.00969(8) -0.00381(6) -0.00065(6) -0.00324(6)
P1 0.0123(6) 0.0135(6) 0.0115(5) -0.0034(4) -0.0013(4) -0.0055(5)
P2 0.0102(5) 0.0113(5) 0.0112(5) -0.0035(4) -0.0004(4) -0.0047(4)
P3 0.0124(6) 0.0123(6) 0.0106(5) -0.0023(4) -0.0004(4) -0.0049(5)
P4 0.0152(6) 0.0089(5) 0.0125(5) -0.0030(4) -0.0021(4) -0.0044(4)
P5 0.0126(6) 0.0132(6) 0.0123(5) -0.0037(4) -0.0006(4) -0.0058(5)
P6 0.0101(5) 0.0137(6) 0.0115(5) -0.0057(4) -0.0006(4) -0.0034(4)
P7 0.0104(6) 0.0146(6) 0.0117(5) -0.0018(4) -0.0015(4) -0.0054(5)
P8 0.0137(6) 0.0111(5) 0.0120(5) -0.0045(4) -0.0011(4) -0.0034(5)
P9 0.0376(9) 0.0286(8) 0.0210(7) -0.0102(6) -0.0069(6) -0.0140(7)
P10 0.0254(8) 0.0230(7) 0.0424(9) -0.0143(7) -0.0017(7) -0.0054(6)
F1 0.066(3) 0.058(3) 0.068(3) -0.046(2) 0.005(2) -0.031(2)
F2 0.067(3) 0.032(2) 0.046(2) -0.0096(17) -0.011(2) -0.028(2)
F3 0.073(3) 0.047(2) 0.042(2) -0.0227(18) 0.015(2) -0.038(2)
F4 0.057(3) 0.058(3) 0.089(3) -0.025(3) -0.041(3) -0.008(2)
F5 0.110(4) 0.091(4) 0.021(2) -0.016(2) 0.008(2) -0.060(3)
F6 0.040(2) 0.048(2) 0.058(3) -0.018(2) -0.0150(19) -0.0048(19)
F7 0.056(3) 0.062(3) 0.053(3) -0.036(2) 0.017(2) -0.029(2)
F8 0.046(3) 0.084(4) 0.045(3) 0.007(2) 0.015(2) -0.002(3)
F9 0.040(3) 0.074(3) 0.062(3) 0.005(2) -0.021(2) -0.004(2)
F10 0.095(4) 0.033(2) 0.094(4) -0.004(2) -0.040(3) -0.035(3)
F11 0.051(3) 0.128(5) 0.080(3) -0.071(3) -0.023(3) -0.007(3)
F12 0.163(6) 0.045(3) 0.074(3) -0.040(3) 0.026(4) -0.053(3)
O1 0.0177(19) 0.026(2) 0.0242(19) -0.0035(15) -0.0010(15) -0.0118(16)
O2 0.0134(17) 0.0224(18) 0.0156(17) -0.0030(14) 0.0007(13) -0.0072(14)
O3 0.078(5) 0.070(4) 0.077(4) -0.026(3) 0.001(4) -0.028(4)
O4 0.063(4) 0.138(7) 0.054(4) 0.011(4) -0.020(3) -0.067(5)
O5 0.040(3) 0.037(3) 0.039(3) -0.003(2) 0.003(2) -0.017(2)
N1 0.054(5) 0.061(5) 0.063(5) 0.019(4) -0.009(4) -0.009(4)
N2 0.132(8) 0.178(10) 0.094(6) -0.103(7) 0.090(6) -0.131(8)
C1 0.016(2) 0.014(2) 0.008(2) -0.0033(17) -0.0040(17) -0.0061(18)
C2 0.019(2) 0.017(2) 0.015(2) -0.0080(18) -0.0013(18) -0.0088(19)
C3 0.018(3) 0.017(2) 0.019(2) -0.0071(19) -0.0042(19) -0.003(2)
C4 0.023(3) 0.017(2) 0.020(2) -0.0034(19) -0.005(2) -0.008(2)
C5 0.021(3) 0.029(3) 0.027(3) 0.007(2) -0.007(2) -0.004(2)
C6 0.036(4) 0.038(4) 0.023(3) 0.010(3) -0.016(3) -0.010(3)
C7 0.054(5) 0.054(4) 0.031(3) 0.006(3) -0.031(3) -0.023(4)
C8 0.030(3) 0.041(4) 0.028(3) 0.002(3) -0.020(3) -0.017(3)
C9 0.012(2) 0.017(2) 0.019(2) -0.0056(19) 0.0026(19) -0.0072(19)
C10 0.012(2) 0.021(3) 0.028(3) -0.009(2) -0.004(2) -0.005(2)
C11 0.017(3) 0.030(3) 0.031(3) -0.013(2) -0.002(2) -0.011(2)
C12 0.020(3) 0.030(3) 0.045(4) -0.017(3) 0.000(2) -0.014(2)
C13 0.025(3) 0.041(4) 0.032(3) -0.003(3) -0.003(2) -0.022(3)
C14 0.022(3) 0.031(3) 0.023(3) 0.002(2) -0.007(2) -0.016(2)
C15 0.010(2) 0.016(2) 0.013(2) -0.0035(17) -0.0042(17) -0.0017(18)
C16 0.029(3) 0.030(3) 0.024(3) -0.014(2) 0.011(2) -0.020(3)
C17 0.043(4) 0.037(3) 0.031(3) -0.022(3) 0.018(3) -0.022(3)
C18 0.033(3) 0.024(3) 0.026(3) -0.017(2) 0.003(2) -0.011(2)
C19 0.034(3) 0.018(3) 0.024(3) -0.009(2) 0.000(2) -0.015(2)
C20 0.026(3) 0.015(2) 0.020(2) -0.0065(19) -0.001(2) -0.012(2)
C21 0.010(2) 0.014(2) 0.016(2) -0.0017(17) -0.0021(17) -0.0064(17)
C22 0.055(4) 0.020(3) 0.085(5) -0.032(3) -0.048(4) 0.013(3)
C23 0.055(4) 0.030(3) 0.102(5) -0.037(3) -0.061(4) 0.011(3)
C24 0.013(2) 0.010(2) 0.014(2) -0.0031(17) -0.0037(17) -0.0014(17)
C25 0.045(4) 0.034(3) 0.058(4) -0.032(3) -0.032(3) 0.011(3)
C26 0.043(4) 0.043(4) 0.081(5) -0.044(4) -0.041(3) 0.012(3)
C27 0.014(2) 0.013(2) 0.011(2) -0.0039(17) 0.0029(17) -0.0057(19)
C28 0.020(3) 0.024(3) 0.024(3) -0.013(2) 0.005(2) -0.010(2)
C29 0.028(3) 0.028(3) 0.021(3) -0.007(2) 0.008(2) -0.015(3)
C30 0.039(4) 0.024(3) 0.010(2) -0.002(2) 0.004(2) -0.006(3)
C31 0.030(3) 0.027(3) 0.016(3) 0.001(2) -0.008(2) -0.002(2)
C32 0.026(3) 0.021(3) 0.012(2) -0.0022(19) 0.001(2) -0.008(2)
C33 0.014(2) 0.013(2) 0.019(2) -0.0050(18) -0.0034(18) -0.0059(18)
C34 0.023(3) 0.013(2) 0.020(2) -0.0011(19) 0.000(2) -0.008(2)
C35 0.024(3) 0.019(3) 0.029(3) -0.003(2) -0.007(2) -0.011(2)
C36 0.031(3) 0.023(3) 0.042(3) -0.016(2) -0.004(3) -0.016(2)
C37 0.031(3) 0.038(3) 0.040(3) -0.025(3) 0.006(3) -0.019(3)
C38 0.023(3) 0.027(3) 0.030(3) -0.017(2) 0.005(2) -0.014(2)
C39 0.009(2) 0.0072(19) 0.0052(18) -0.0030(15) -0.0007(15) -0.0011(16)
C40 0.011(2) 0.011(2) 0.013(2) -0.0035(16) -0.0044(17) -0.0040(17)
C41 0.012(2) 0.019(2) 0.012(2) -0.0016(18) -0.0031(17) -0.0071(19)
C42 0.020(3) 0.028(3) 0.019(3) -0.003(2) -0.006(2) -0.002(2)
C43 0.033(4) 0.037(4) 0.024(3) 0.002(3) -0.008(3) 0.001(3)
C44 0.022(3) 0.042(3) 0.015(3) 0.004(2) -0.006(2) -0.010(3)
C45 0.015(3) 0.045(4) 0.013(2) -0.005(2) -0.002(2) -0.007(2)
C46 0.019(3) 0.027(3) 0.010(2) -0.0019(19) -0.0033(19) -0.001(2)
C47 0.010(2) 0.015(2) 0.023(3) -0.0078(19) 0.0002(19) -0.0034(18)
C48 0.020(3) 0.018(2) 0.022(3) -0.011(2) -0.002(2) -0.005(2)
C49 0.018(3) 0.025(3) 0.036(3) -0.019(2) -0.003(2) -0.004(2)
C50 0.025(3) 0.015(3) 0.045(3) -0.010(2) -0.004(3) -0.006(2)
C51 0.025(3) 0.019(3) 0.035(3) 0.003(2) -0.005(2) -0.005(2)
C52 0.016(2) 0.018(2) 0.017(2) -0.0008(19) -0.0046(19) -0.005(2)
C53 0.016(2) 0.015(2) 0.014(2) -0.0054(18) 0.0014(18) -0.0041(19)
C54 0.027(3) 0.022(3) 0.018(2) -0.007(2) -0.001(2) -0.011(2)
C55 0.039(4) 0.037(3) 0.015(3) -0.009(2) 0.001(2) -0.018(3)
C56 0.037(4) 0.029(3) 0.021(3) -0.001(2) 0.009(2) -0.017(3)
C57 0.020(3) 0.030(3) 0.029(3) -0.009(2) 0.010(2) -0.012(2)
C58 0.016(2) 0.020(3) 0.015(2) -0.0033(19) 0.0008(19) -0.007(2)
C59 0.011(2) 0.014(2) 0.012(2) -0.0044(17) -0.0037(17) -0.0031(18)
C60 0.014(2) 0.013(2) 0.018(2) -0.0053(18) 0.0026(18) -0.0059(19)
C61 0.014(2) 0.014(2) 0.017(2) -0.0066(18) -0.0040(18) -0.0028(18)
C62 0.010(2) 0.018(2) 0.010(2) -0.0048(17) -0.0001(17) -0.0043(18)
C63 0.011(2) 0.015(2) 0.029(3) -0.014(2) -0.0020(19) -0.0019(19)
C64 0.020(3) 0.016(2) 0.025(3) -0.011(2) -0.005(2) -0.004(2)
C65 0.012(2) 0.020(2) 0.019(2) -0.0115(19) -0.0035(18) -0.0026(19)
C66 0.025(3) 0.024(3) 0.018(3) -0.008(2) -0.004(2) -0.004(2)
C67 0.040(4) 0.044(4) 0.017(3) -0.011(3) -0.002(3) -0.008(3)
C68 0.032(3) 0.049(4) 0.038(4) -0.032(3) -0.009(3) 0.001(3)
C69 0.033(3) 0.035(3) 0.050(4) -0.032(3) -0.005(3) -0.008(3)
C70 0.024(3) 0.019(3) 0.027(3) -0.011(2) -0.005(2) -0.007(2)
C71 0.015(2) 0.016(2) 0.011(2) -0.0022(17) -0.0005(17) -0.0078(19)
C72 0.021(3) 0.024(3) 0.024(3) -0.004(2) -0.003(2) -0.012(2)
C73 0.043(4) 0.028(3) 0.019(3) 0.008(2) -0.009(2) -0.022(3)
C74 0.030(3) 0.042(3) 0.020(3) -0.005(2) 0.003(2) -0.027(3)
C75 0.020(3) 0.042(3) 0.019(3) -0.013(2) 0.007(2) -0.021(3)
C76 0.016(2) 0.021(3) 0.017(2) -0.0092(19) 0.0004(19) -0.010(2)
C77 0.018(2) 0.013(2) 0.014(2) -0.0061(18) -0.0011(18) -0.0058(19)
C78 0.024(3) 0.019(3) 0.024(3) -0.001(2) -0.008(2) -0.006(2)
C79 0.035(3) 0.020(3) 0.017(3) 0.001(2) -0.010(2) -0.006(2)
C80 0.053(4) 0.014(3) 0.018(3) 0.001(2) -0.008(3) -0.013(3)
C81 0.036(3) 0.027(3) 0.021(3) -0.001(2) 0.000(2) -0.023(3)
C82 0.021(3) 0.029(3) 0.019(3) -0.002(2) 0.000(2) -0.013(2)
C83 0.015(2) 0.018(2) 0.015(2) -0.0075(18) 0.0007(18) -0.0068(19)
C84 0.045(4) 0.027(3) 0.015(2) -0.009(2) 0.009(2) -0.018(3)
C85 0.055(4) 0.038(3) 0.022(3) -0.017(3) 0.013(3) -0.023(3)
C86 0.037(4) 0.029(3) 0.038(3) -0.022(3) 0.005(3) -0.014(3)
C87 0.029(3) 0.018(3) 0.032(3) -0.012(2) -0.002(2) -0.009(2)
C88 0.026(3) 0.024(3) 0.020(3) -0.011(2) 0.004(2) -0.014(2)
C89 0.012(2) 0.011(2) 0.011(2) -0.0004(17) -0.0012(17) -0.0045(17)
C90 0.037(4) 0.021(3) 0.060(4) -0.025(3) -0.023(3) 0.003(3)
C91 0.032(3) 0.028(3) 0.060(4) -0.029(3) -0.032(3) 0.012(3)
C92 0.012(2) 0.008(2) 0.010(2) 0.0011(16) -0.0015(16) -0.0036(17)
C93 0.029(3) 0.025(3) 0.053(4) -0.029(3) -0.022(3) 0.009(2)
C94 0.036(4) 0.024(3) 0.057(4) -0.028(3) -0.025(3) 0.011(3)
C95 0.023(3) 0.016(2) 0.014(2) -0.0024(18) -0.0057(19) -0.011(2)
C96 0.027(3) 0.025(3) 0.026(3) -0.001(2) -0.004(2) -0.017(2)
C97 0.048(4) 0.030(3) 0.041(3) 0.000(3) -0.015(3) -0.027(3)
C98 0.045(4) 0.024(3) 0.040(3) -0.013(3) -0.011(3) -0.015(3)
C99 0.037(3) 0.027(3) 0.030(3) -0.015(2) -0.002(3) -0.012(3)
C100 0.028(3) 0.021(3) 0.021(3) -0.005(2) -0.004(2) -0.014(2)
C101 0.009(2) 0.023(3) 0.019(2) -0.004(2) -0.0018(19) -0.005(2)
C102 0.022(3) 0.038(3) 0.014(2) 0.002(2) -0.003(2) -0.011(2)
C103 0.034(4) 0.046(4) 0.016(3) -0.001(2) 0.007(2) -0.022(3)
C104 0.022(3) 0.056(4) 0.026(3) -0.015(3) 0.010(2) -0.020(3)
C105 0.015(3) 0.047(4) 0.032(3) -0.013(3) -0.003(2) -0.006(3)
C106 0.017(3) 0.034(3) 0.026(3) -0.014(2) -0.006(2) -0.005(2)
C107 0.019(3) 0.013(2) 0.018(2) -0.0045(19) -0.0060(19) -0.004(2)
C108 0.024(3) 0.030(3) 0.031(3) -0.017(2) 0.003(2) -0.011(2)
C109 0.027(3) 0.049(4) 0.057(4) -0.026(3) -0.002(3) -0.022(3)
C110 0.042(4) 0.025(3) 0.032(3) -0.003(2) -0.017(3) -0.013(3)
C111 0.036(3) 0.016(3) 0.024(3) -0.008(2) -0.008(2) -0.009(2)
C112 0.023(3) 0.019(2) 0.014(2) -0.0059(19) 0.000(2) -0.008(2)
C113 0.019(2) 0.015(2) 0.015(2) -0.0087(18) 0.0021(19) -0.0055(19)
C114 0.022(3) 0.018(3) 0.019(2) -0.003(2) -0.002(2) -0.009(2)
C115 0.033(3) 0.032(3) 0.013(2) 0.002(2) 0.001(2) -0.019(3)
C116 0.027(3) 0.041(3) 0.023(3) -0.008(2) 0.003(2) -0.021(3)
C117 0.023(3) 0.040(3) 0.019(3) -0.011(2) 0.002(2) -0.012(3)
C118 0.018(3) 0.021(2) 0.013(2) -0.0059(19) 0.0018(19) -0.007(2)
C119 0.009(2) 0.016(2) 0.014(2) -0.0082(18) 0.0027(17) -0.0023(18)
C120 0.023(3) 0.013(2) 0.011(2) -0.0067(17) -0.0033(18) -0.0044(19)
C121 0.015(2) 0.009(2) 0.020(2) -0.0053(18) -0.0007(19) -0.0012(18)
C122 0.013(2) 0.011(2) 0.013(2) -0.0022(17) -0.0008(17) -0.0046(17)
C123 0.018(2) 0.017(2) 0.015(2) -0.0082(18) -0.0053(19) -0.005(2)
C124 0.013(2) 0.012(2) 0.019(2) -0.0072(18) -0.0039(18) -0.0010(18)
C125 0.019(2) 0.012(2) 0.011(2) -0.0028(17) -0.0009(18) -0.0089(19)
C126 0.022(3) 0.017(2) 0.017(2) 0.0003(19) -0.005(2) -0.007(2)
C127 0.020(3) 0.023(3) 0.024(3) -0.004(2) -0.001(2) -0.012(2)
C128 0.027(3) 0.024(3) 0.023(3) -0.005(2) 0.004(2) -0.014(2)
C129 0.030(3) 0.023(3) 0.013(2) -0.0023(19) 0.002(2) -0.013(2)
C130 0.020(3) 0.017(2) 0.020(2) -0.0008(19) -0.004(2) -0.011(2)
C131 0.010(2) 0.013(2) 0.018(2) -0.0084(18) -0.0030(17) -0.0016(18)
C132 0.019(3) 0.017(3) 0.040(3) -0.016(2) 0.010(2) -0.007(2)
C133 0.023(3) 0.024(3) 0.049(4) -0.023(3) 0.006(3) -0.009(2)
C134 0.018(3) 0.030(3) 0.033(3) -0.018(2) -0.008(2) -0.002(2)
C135 0.017(3) 0.030(3) 0.033(3) -0.017(2) 0.001(2) -0.007(2)
C136 0.015(2) 0.016(2) 0.033(3) -0.005(2) -0.005(2) -0.007(2)
C137 0.046(5) 0.091(8) 0.079(7) -0.028(6) -0.005(5) -0.006(5)
C138 0.069(7) 0.065(6) 0.142(10) -0.070(7) -0.046(7) 0.021(5)
C139 0.148(13) 0.135(11) 0.079(7) -0.036(7) 0.010(8) -0.111(11)
C140 0.051(5) 0.140(10) 0.102(7) -0.100(8) 0.043(5) -0.053(6)
C141 0.056(6) 0.109(9) 0.086(7) 0.030(6) -0.038(5) -0.041(6)
C142 0.027(4) 0.065(6) 0.112(8) -0.043(6) 0.006(5) -0.008(4)
C143 0.164(14) 0.223(17) 0.070(8) -0.034(9) -0.008(8) -0.147(14)
C144 0.104(8) 0.064(6) 0.072(6) 0.000(5) -0.040(6) -0.045(6)
C145 0.049(5) 0.051(5) 0.069(6) -0.007(4) -0.007(4) -0.008(4)
C146 0.049(5) 0.053(5) 0.055(5) 0.013(4) -0.002(4) -0.001(4)
C147 0.048(5) 0.059(5) 0.038(4) -0.015(3) 0.010(3) -0.024(4)
C148 0.041(4) 0.055(5) 0.060(5) -0.005(4) -0.012(4) -0.019(4)
C149 0.051(5) 0.045(5) 0.064(5) -0.013(4) 0.008(4) -0.007(4)
C150 0.042(4) 0.029(3) 0.046(4) -0.003(3) -0.002(3) 0.001(3)
C151 0.088(7) 0.071(6) 0.044(4) -0.038(4) 0.039(4) -0.053(5)
C152 0.081(7) 0.058(5) 0.053(5) -0.021(4) -0.002(4) -0.034(5)

loop_
_atom_type_symbol
_atom_type_description
_atom_type_scat_dispersion_real
_atom_type_scat_dispersion_imag
_atom_type_scat_source
C C 0.0033 0.0016 'International Tables Vol C Tables 4.2.6.8 and 6.1.1.4'
H H 0.0000 0.0000 'International Tables Vol C Tables 4.2.6.8 and 6.1.1.4'
N N 0.0061 0.0033 'International Tables Vol C Tables 4.2.6.8 and 6.1.1.4'
O O 0.0106 0.0060 'International Tables Vol C Tables 4.2.6.8 and 6.1.1.4'
F F 0.0171 0.0103 'International Tables Vol C Tables 4.2.6.8 and 6.1.1.4'
P P 0.1023 0.0942 'International Tables Vol C Tables 4.2.6.8 and 6.1.1.4'
Au Au -2.0133 8.8022 'International Tables Vol C Tables 4.2.6.8 and 6.1.1.4'

loop_
_geom_angle_atom_site_label_1
_geom_angle_atom_site_label_2
_geom_angle_atom_site_label_3
_geom_angle
_geom_angle_site_symmetry_1
_geom_angle_site_symmetry_3
_geom_angle_publ_flag
C1 Au1 P1 177.78(12) . . ?
C1 Au1 Au2 49.67(12) . . ?
P1 Au1 Au2 128.28(3) . . ?
C1 Au1 Au4 49.30(11) . . ?
P1 Au1 Au4 132.77(3) . . ?
Au2 Au1 Au4 89.657(7) . . ?
C1 Au2 P2 179.06(13) . . ?
C1 Au2 Au1 50.07(11) . . ?
P2 Au2 Au1 129.61(3) . . ?
C1 Au2 Au3 49.29(12) . . ?
P2 Au2 Au3 130.36(3) . . ?
Au1 Au2 Au3 91.283(8) . . ?
C1 Au3 P3 175.20(13) . . ?
C1 Au3 Au2 49.24(12) . . ?
P3 Au3 Au2 128.16(3) . . ?
C1 Au3 Au4 48.94(11) . . ?
P3 Au3 Au4 129.77(3) . . ?
Au2 Au3 Au4 88.632(7) . . ?
C1 Au4 P4 173.66(13) . . ?
C1 Au4 Au1 49.63(11) . . ?
P4 Au4 Au1 128.07(3) . . ?
C1 Au4 Au3 48.93(12) . . ?
P4 Au4 Au3 128.41(3) . . ?
Au1 Au4 Au3 90.348(7) . . ?
C39 Au5 P5 176.76(12) . . ?
C39 Au5 Au8 48.78(11) . . ?
P5 Au5 Au8 129.47(3) . . ?
C39 Au5 Au6 49.55(10) . . ?
P5 Au5 Au6 129.90(3) . . ?
Au8 Au5 Au6 90.681(9) . . ?
C39 Au6 P6 173.28(12) . . ?
C39 Au6 Au7 50.15(11) . . ?
P6 Au6 Au7 126.05(3) . . ?
C39 Au6 Au5 49.14(11) . . ?
P6 Au6 Au5 129.13(3) . . ?
Au7 Au6 Au5 89.766(10) . . ?
C39 Au7 P7 175.90(12) . . ?
C39 Au7 Au6 49.92(10) . . ?
P7 Au7 Au6 130.40(3) . . ?
C39 Au7 Au8 48.14(10) . . ?
P7 Au7 Au8 128.87(3) . . ?
Au6 Au7 Au8 90.544(10) . . ?
C39 Au8 P8 175.77(12) . . ?
C39 Au8 Au5 49.36(11) . . ?
P8 Au8 Au5 126.87(3) . . ?
C39 Au8 Au7 49.33(11) . . ?
P8 Au8 Au7 131.78(3) . . ?
Au5 Au8 Au7 88.781(9) . . ?
C9 P1 C21 105.4(2) . . ?
C9 P1 C15 107.8(2) . . ?
C21 P1 C15 105.1(2) . . ?
C9 P1 Au1 112.57(17) . . ?
C21 P1 Au1 108.53(15) . . ?
C15 P1 Au1 116.58(15) . . ?
C62 P2 C65 105.6(2) . . ?
C62 P2 C71 105.9(2) . . ?
C65 P2 C71 105.8(2) . . ?
C62 P2 Au2 111.97(15) . . ?
C65 P2 Au2 113.40(17) . . ?
C71 P2 Au2 113.55(16) . . ?
C83 P3 C77 106.9(2) . . ?
C83 P3 C89 104.9(2) . . ?
C77 P3 C89 104.0(2) . . ?
C83 P3 Au3 115.44(16) . . ?
C77 P3 Au3 116.15(17) . . ?
C89 P3 Au3 108.22(15) . . ?
C131 P4 C125 105.5(2) . . ?
C131 P4 C122 104.9(2) . . ?
C125 P4 C122 103.7(2) . . ?
C131 P4 Au4 118.65(16) . . ?
C125 P4 Au4 112.68(15) . . ?
C122 P4 Au4 110.12(15) . . ?
C24 P5 C27 103.9(2) . . ?
C24 P5 C33 104.6(2) . . ?
C27 P5 C33 107.2(2) . . ?
C24 P5 Au5 111.86(15) . . ?
C27 P5 Au5 113.40(16) . . ?
C33 P5 Au5 114.86(16) . . ?
C47 P6 C59 108.0(2) . . ?
C47 P6 C53 105.9(2) . . ?
C59 P6 C53 104.5(2) . . ?
C47 P6 Au6 117.65(18) . . ?
C59 P6 Au6 108.47(14) . . ?
C53 P6 Au6 111.49(16) . . ?
C101 P7 C92 103.9(2) . . ?
C101 P7 C95 106.3(2) . . ?
C92 P7 C95 104.6(2) . . ?
C101 P7 Au7 116.63(17) . . ?
C92 P7 Au7 110.18(15) . . ?
C95 P7 Au7 114.13(16) . . ?
C113 P8 C107 104.9(2) . . ?
C113 P8 C119 104.7(2) . . ?
C107 P8 C119 107.8(2) . . ?
C113 P8 Au8 112.53(15) . . ?
C107 P8 Au8 116.38(17) . . ?
C119 P8 Au8 109.79(14) . . ?
F5 P9 F6 91.0(3) . . ?
F5 P9 F1 90.6(2) . . ?
F6 P9 F1 89.9(2) . . ?
F5 P9 F3 178.6(3) . . ?
F6 P9 F3 90.4(2) . . ?
F1 P9 F3 89.3(2) . . ?
F5 P9 F2 91.2(2) . . ?
F6 P9 F2 90.4(2) . . ?
F1 P9 F2 178.2(2) . . ?
F3 P9 F2 88.9(2) . . ?
F5 P9 F4 90.9(3) . . ?
F6 P9 F4 178.0(3) . . ?
F1 P9 F4 89.4(3) . . ?
F3 P9 F4 87.7(3) . . ?
F2 P9 F4 90.2(2) . . ?
F8 P10 F9 92.2(3) . . ?
F8 P10 F11 88.9(3) . . ?
F9 P10 F11 178.7(3) . . ?
F8 P10 F12 89.3(3) . . ?
F9 P10 F12 89.5(3) . . ?
F11 P10 F12 91.3(4) . . ?
F8 P10 F10 94.4(3) . . ?
F9 P10 F10 90.4(3) . . ?
F11 P10 F10 88.8(3) . . ?
F12 P10 F10 176.3(3) . . ?
F8 P10 F7 177.7(3) . . ?
F9 P10 F7 88.1(3) . . ?
F11 P10 F7 90.8(3) . . ?
F12 P10 F7 88.4(2) . . ?
F10 P10 F7 87.8(3) . . ?
C138 O3 C139 115.3(9) . . ?
C142 O4 C143 106.0(8) . . ?
C146 O5 C147 112.2(5) . . ?
C2 C1 Au2 111.5(3) . . ?
C2 C1 Au3 117.9(3) . . ?
Au2 C1 Au3 81.47(16) . . ?
C2 C1 Au4 115.6(3) . . ?
Au2 C1 Au4 132.4(2) . . ?
Au3 C1 Au4 82.13(15) . . ?
C2 C1 Au1 106.4(3) . . ?
Au2 C1 Au1 80.25(15) . . ?
Au3 C1 Au1 135.6(2) . . ?
Au4 C1 Au1 81.07(14) . . ?
O1 C2 C1 122.6(4) . . ?
O1 C2 C3 115.9(4) . . ?
C1 C2 C3 121.5(4) . . ?
C8 C3 C4 118.0(5) . . ?
C8 C3 C2 118.0(5) . . ?
C4 C3 C2 123.9(5) . . ?
C5 C4 C3 120.7(5) . . ?
C5 C4 H4 119.6 . . ?
C3 C4 H4 119.6 . . ?
C6 C5 C4 120.7(5) . . ?
C6 C5 H5 119.6 . . ?
C4 C5 H5 119.6 . . ?
C5 C6 C7 119.6(5) . . ?
C5 C6 H6 120.2 . . ?
C7 C6 H6 120.2 . . ?
C6 C7 C8 119.9(6) . . ?
C6 C7 H7 120.0 . . ?
C8 C7 H7 120.0 . . ?
C3 C8 C7 121.0(6) . . ?
C3 C8 H8 119.5 . . ?
C7 C8 H8 119.5 . . ?
C10 C9 C14 119.8(5) . . ?
C10 C9 P1 119.4(4) . . ?
C14 C9 P1 120.8(4) . . ?
C9 C10 C11 119.2(5) . . ?
C9 C10 H10 120.4 . . ?
C11 C10 H10 120.4 . . ?
C12 C11 C10 120.9(5) . . ?
C12 C11 H11 119.5 . . ?
C10 C11 H11 119.5 . . ?
C11 C12 C13 121.0(5) . . ?
C11 C12 H12 119.5 . . ?
C13 C12 H12 119.5 . . ?
C12 C13 C14 119.2(5) . . ?
C12 C13 H13 120.4 . . ?
C14 C13 H13 120.4 . . ?
C13 C14 C9 119.8(5) . . ?
C13 C14 H14 120.1 . . ?
C9 C14 H14 120.1 . . ?
C16 C15 C20 119.1(4) . . ?
C16 C15 P1 123.8(4) . . ?
C20 C15 P1 117.1(3) . . ?
C15 C16 C17 120.5(5) . . ?
C15 C16 H16 119.7 . . ?
C17 C16 H16 119.7 . . ?
C16 C17 C18 120.0(5) . . ?
C16 C17 H17 120.0 . . ?
C18 C17 H17 120.0 . . ?
C19 C18 C17 120.2(5) . . ?
C19 C18 H18 119.9 . . ?
C17 C18 H18 119.9 . . ?
C20 C19 C18 119.0(5) . . ?
C20 C19 H19 120.5 . . ?
C18 C19 H19 120.5 . . ?
C19 C20 C15 121.3(5) . . ?
C19 C20 H20 119.4 . . ?
C15 C20 H20 119.4 . . ?
C22 C21 C26 117.4(5) . . ?
C22 C21 P1 122.4(4) . . ?
C26 C21 P1 119.9(4) . . ?
C21 C22 C23 119.9(5) . . ?
C21 C22 H22 120.0 . . ?
C23 C22 H22 120.0 . . ?
C24 C23 C22 122.0(5) . . ?
C24 C23 H23 119.0 . . ?
C22 C23 H23 119.0 . . ?
C23 C24 C25 117.7(5) . . ?
C23 C24 P5 119.0(4) . . ?
C25 C24 P5 123.3(4) . . ?
C24 C25 C26 121.0(5) . . ?
C24 C25 H25 119.5 . . ?
C26 C25 H25 119.5 . . ?
C21 C26 C25 121.9(6) . . ?
C21 C26 H26 119.1 . . ?
C25 C26 H26 119.1 . . ?
C28 C27 C32 119.2(4) . . ?
C28 C27 P5 122.3(4) . . ?
C32 C27 P5 118.4(3) . . ?
C29 C28 C27 119.6(5) . . ?
C29 C28 H28 120.2 . . ?
C27 C28 H28 120.2 . . ?
C30 C29 C28 120.4(5) . . ?
C30 C29 H29 119.8 . . ?
C28 C29 H29 119.8 . . ?
C29 C30 C31 120.9(5) . . ?
C29 C30 H30 119.5 . . ?
C31 C30 H30 119.5 . . ?
C32 C31 C30 119.1(6) . . ?
C32 C31 H31 120.4 . . ?
C30 C31 H31 120.4 . . ?
C31 C32 C27 120.8(5) . . ?
C31 C32 H32 119.6 . . ?
C27 C32 H32 119.6 . . ?
C38 C33 C34 119.1(4) . . ?
C38 C33 P5 119.3(4) . . ?
C34 C33 P5 121.7(4) . . ?
C35 C34 C33 120.1(5) . . ?
C35 C34 H34 120.0 . . ?
C33 C34 H34 120.0 . . ?
C34 C35 C36 120.1(5) . . ?
C34 C35 H35 120.0 . . ?
C36 C35 H35 120.0 . . ?
C35 C36 C37 120.1(5) . . ?
C35 C36 H36 120.0 . . ?
C37 C36 H36 120.0 . . ?
C38 C37 C36 118.6(5) . . ?
C38 C37 H37 120.7 . . ?
C36 C37 H37 120.7 . . ?
C33 C38 C37 122.0(5) . . ?
C33 C38 H38 119.0 . . ?
C37 C38 H38 119.0 . . ?
C40 C39 Au8 115.7(3) . . ?
C40 C39 Au5 117.8(3) . . ?
Au8 C39 Au5 81.86(14) . . ?
C40 C39 Au6 107.3(3) . . ?
Au8 C39 Au6 136.9(2) . . ?
Au5 C39 Au6 81.31(14) . . ?
C40 C39 Au7 109.9(3) . . ?
Au8 C39 Au7 82.53(14) . . ?
Au5 C39 Au7 132.0(2) . . ?
Au6 C39 Au7 79.93(13) . . ?
O2 C40 C39 123.1(4) . . ?
O2 C40 C41 115.3(4) . . ?
C39 C40 C41 121.6(4) . . ?
C42 C41 C46 117.5(4) . . ?
C42 C41 C40 119.3(4) . . ?
C46 C41 C40 123.2(4) . . ?
C43 C42 C41 121.4(5) . . ?
C43 C42 H42 119.3 . . ?
C41 C42 H42 119.3 . . ?
C42 C43 C44 120.1(6) . . ?
C42 C43 H43 120.0 . . ?
C44 C43 H43 120.0 . . ?
C45 C44 C43 119.3(5) . . ?
C45 C44 H44 120.3 . . ?
C43 C44 H44 120.3 . . ?
C46 C45 C44 120.7(5) . . ?
C46 C45 H45 119.6 . . ?
C44 C45 H45 119.6 . . ?
C45 C46 C41 120.9(5) . . ?
C45 C46 H46 119.5 . . ?
C41 C46 H46 119.5 . . ?
C52 C47 C48 118.2(5) . . ?
C52 C47 P6 119.7(4) . . ?
C48 C47 P6 122.1(4) . . ?
C49 C48 C47 120.3(5) . . ?
C49 C48 H48 119.9 . . ?
C47 C48 H48 119.9 . . ?
C48 C49 C50 120.9(5) . . ?
C48 C49 H49 119.6 . . ?
C50 C49 H49 119.6 . . ?
C49 C50 C51 119.8(5) . . ?
C49 C50 H50 120.1 . . ?
C51 C50 H50 120.1 . . ?
C52 C51 C50 119.1(5) . . ?
C52 C51 H51 120.4 . . ?
C50 C51 H51 120.4 . . ?
C51 C52 C47 121.7(5) . . ?
C51 C52 H52 119.1 . . ?
C47 C52 H52 119.1 . . ?
C54 C53 C58 119.6(4) . . ?
C54 C53 P6 122.0(4) . . ?
C58 C53 P6 118.4(4) . . ?
C53 C54 C55 119.0(5) . . ?
C53 C54 H54 120.5 . . ?
C55 C54 H54 120.5 . . ?
C56 C55 C54 121.0(5) . . ?
C56 C55 H55 119.5 . . ?
C54 C55 H55 119.5 . . ?
C55 C56 C57 119.9(5) . . ?
C55 C56 H56 120.1 . . ?
C57 C56 H56 120.1 . . ?
C56 C57 C58 120.0(5) . . ?
C56 C57 H57 120.0 . . ?
C58 C57 H57 120.0 . . ?
C57 C58 C53 120.5(5) . . ?
C57 C58 H58 119.8 . . ?
C53 C58 H58 119.8 . . ?
C60 C59 C64 119.0(4) . . ?
C60 C59 P6 123.4(3) . . ?
C64 C59 P6 117.5(3) . . ?
C59 C60 C61 121.0(4) . . ?
C59 C60 H60 119.5 . . ?
C61 C60 H60 119.5 . . ?
C60 C61 C62 120.3(4) . . ?
C60 C61 H61 119.9 . . ?
C62 C61 H61 119.9 . . ?
C63 C62 C61 118.4(4) . . ?
C63 C62 P2 118.2(3) . . ?
C61 C62 P2 123.4(4) . . ?
C64 C63 C62 121.0(4) . . ?
C64 C63 H63 119.5 . . ?
C62 C63 H63 119.5 . . ?
C63 C64 C59 120.3(4) . . ?
C63 C64 H64 119.8 . . ?
C59 C64 H64 119.8 . . ?
C66 C65 C70 119.1(5) . . ?
C66 C65 P2 117.8(4) . . ?
C70 C65 P2 123.1(4) . . ?
C65 C66 C67 119.7(5) . . ?
C65 C66 H66 120.2 . . ?
C67 C66 H66 120.2 . . ?
C68 C67 C66 120.3(6) . . ?
C68 C67 H67 119.9 . . ?
C66 C67 H67 119.9 . . ?
C67 C68 C69 119.9(5) . . ?
C67 C68 H68 120.0 . . ?
C69 C68 H68 120.0 . . ?
C68 C69 C70 120.7(6) . . ?
C68 C69 H69 119.7 . . ?
C70 C69 H69 119.7 . . ?
C69 C70 C65 120.3(5) . . ?
C69 C70 H70 119.8 . . ?
C65 C70 H70 119.8 . . ?
C72 C71 C76 119.7(4) . . ?
C72 C71 P2 123.5(4) . . ?
C76 C71 P2 116.8(4) . . ?
C71 C72 C73 119.9(5) . . ?
C71 C72 H72 120.0 . . ?
C73 C72 H72 120.0 . . ?
C74 C73 C72 119.8(5) . . ?
C74 C73 H73 120.1 . . ?
C72 C73 H73 120.1 . . ?
C75 C74 C73 121.1(5) . . ?
C75 C74 H74 119.5 . . ?
C73 C74 H74 119.5 . . ?
C74 C75 C76 119.0(5) . . ?
C74 C75 H75 120.5 . . ?
C76 C75 H75 120.5 . . ?
C75 C76 C71 120.5(5) . . ?
C75 C76 H76 119.8 . . ?
C71 C76 H76 119.8 . . ?
C82 C77 C78 119.5(5) . . ?
C82 C77 P3 121.5(4) . . ?
C78 C77 P3 119.0(4) . . ?
C79 C78 C77 120.1(5) . . ?
C79 C78 H78 119.9 . . ?
C77 C78 H78 119.9 . . ?
C80 C79 C78 120.2(5) . . ?
C80 C79 H79 119.9 . . ?
C78 C79 H79 119.9 . . ?
C81 C80 C79 120.1(5) . . ?
C81 C80 H80 120.0 . . ?
C79 C80 H80 120.0 . . ?
C80 C81 C82 120.1(5) . . ?
C80 C81 H81 120.0 . . ?
C82 C81 H81 120.0 . . ?
C77 C82 C81 120.0(5) . . ?
C77 C82 H82 120.0 . . ?
C81 C82 H82 120.0 . . ?
C88 C83 C84 118.9(5) . . ?
C88 C83 P3 118.1(4) . . ?
C84 C83 P3 123.0(4) . . ?
C85 C84 C83 120.8(5) . . ?
C85 C84 H84 119.6 . . ?
C83 C84 H84 119.6 . . ?
C84 C85 C86 119.3(5) . . ?
C84 C85 H85 120.4 . . ?
C86 C85 H85 120.4 . . ?
C87 C86 C85 120.4(5) . . ?
C87 C86 H86 119.8 . . ?
C85 C86 H86 119.8 . . ?
C86 C87 C88 119.5(5) . . ?
C86 C87 H87 120.2 . . ?
C88 C87 H87 120.2 . . ?
C83 C88 C87 121.0(5) . . ?
C83 C88 H88 119.5 . . ?
C87 C88 H88 119.5 . . ?
C90 C89 C94 118.2(5) . . ?
C90 C89 P3 124.0(4) . . ?
C94 C89 P3 117.7(4) . . ?
C89 C90 C91 120.8(5) . . ?
C89 C90 H90 119.6 . . ?
C91 C90 H90 119.6 . . ?
C90 C91 C92 121.1(5) . . ?
C90 C91 H91 119.5 . . ?
C92 C91 H91 119.5 . . ?
C93 C92 C91 117.4(5) . . ?
C93 C92 P7 123.6(4) . . ?
C91 C92 P7 118.9(4) . . ?
C92 C93 C94 121.5(5) . . ?
C92 C93 H93 119.2 . . ?
C94 C93 H93 119.2 . . ?
C93 C94 C89 120.9(5) . . ?
C93 C94 H94 119.5 . . ?
C89 C94 H94 119.5 . . ?
C96 C95 C100 119.1(5) . . ?
C96 C95 P7 123.1(4) . . ?
C100 C95 P7 117.7(3) . . ?
C97 C96 C95 120.6(5) . . ?
C97 C96 H96 119.7 . . ?
C95 C96 H96 119.7 . . ?
C96 C97 C98 119.5(5) . . ?
C96 C97 H97 120.3 . . ?
C98 C97 H97 120.3 . . ?
C99 C98 C97 120.3(5) . . ?
C99 C98 H98 119.9 . . ?
C97 C98 H98 119.9 . . ?
C98 C99 C100 120.2(5) . . ?
C98 C99 H99 119.9 . . ?
C100 C99 H99 119.9 . . ?
C99 C100 C95 120.4(5) . . ?
C99 C100 H100 119.8 . . ?
C95 C100 H100 119.8 . . ?
C106 C101 C102 119.9(5) . . ?
C106 C101 P7 119.9(4) . . ?
C102 C101 P7 120.3(4) . . ?
C101 C102 C103 119.7(5) . . ?
C101 C102 H102 120.2 . . ?
C103 C102 H102 120.2 . . ?
C104 C103 C102 120.2(5) . . ?
C104 C103 H103 119.9 . . ?
C102 C103 H103 119.9 . . ?
C103 C104 C105 119.7(5) . . ?
C103 C104 H104 120.1 . . ?
C105 C104 H104 120.1 . . ?
C106 C105 C104 120.1(6) . . ?
C106 C105 H105 120.0 . . ?
C104 C105 H105 120.0 . . ?
C101 C106 C105 120.4(5) . . ?
C101 C106 H106 119.8 . . ?
C105 C106 H106 119.8 . . ?
C108 C107 C112 119.5(5) . . ?
C108 C107 P8 118.1(4) . . ?
C112 C107 P8 122.3(4) . . ?
C107 C108 C109 120.6(5) . . ?
C107 C108 H108 119.7 . . ?
C109 C108 H108 119.7 . . ?
C108 C109 C110 118.9(6) . . ?
C108 C109 H109 120.6 . . ?
C110 C109 H109 120.6 . . ?
C111 C110 C109 121.0(5) . . ?
C111 C110 H110 119.5 . . ?
C109 C110 H110 119.5 . . ?
C110 C111 C112 119.8(5) . . ?
C110 C111 H111 120.1 . . ?
C112 C111 H111 120.1 . . ?
C107 C112 C111 120.1(5) . . ?
C107 C112 H112 119.9 . . ?
C111 C112 H112 119.9 . . ?
C118 C113 C114 119.1(4) . . ?
C118 C113 P8 122.2(4) . . ?
C114 C113 P8 118.6(4) . . ?
C115 C114 C113 120.4(5) . . ?
C115 C114 H114 119.8 . . ?
C113 C114 H114 119.8 . . ?
C116 C115 C114 119.0(5) . . ?
C116 C115 H115 120.5 . . ?
C114 C115 H115 120.5 . . ?
C115 C116 C117 122.0(5) . . ?
C115 C116 H116 119.0 . . ?
C117 C116 H116 119.0 . . ?
C116 C117 C118 118.4(5) . . ?
C116 C117 H117 120.8 . . ?
C118 C117 H117 120.8 . . ?
C113 C118 C117 121.2(5) . . ?
C113 C118 H118 119.4 . . ?
C117 C118 H118 119.4 . . ?
C120 C119 C124 119.5(4) . . ?
C120 C119 P8 122.6(3) . . ?
C124 C119 P8 117.9(3) . . ?
C121 C120 C119 120.6(4) . . ?
C121 C120 H120 119.7 . . ?
C119 C120 H120 119.7 . . ?
C120 C121 C122 120.8(4) . . ?
C120 C121 H121 119.6 . . ?
C122 C121 H121 119.6 . . ?
C121 C122 C123 118.7(4) . . ?
C121 C122 P4 123.9(3) . . ?
C123 C122 P4 117.4(3) . . ?
C124 C123 C122 120.6(4) . . ?
C124 C123 H123 119.7 . . ?
C122 C123 H123 119.7 . . ?
C123 C124 C119 119.9(4) . . ?
C123 C124 H124 120.1 . . ?
C119 C124 H124 120.1 . . ?
C126 C125 C130 119.3(4) . . ?
C126 C125 P4 122.5(3) . . ?
C130 C125 P4 118.0(4) . . ?
C125 C126 C127 120.0(5) . . ?
C125 C126 H126 120.0 . . ?
C127 C126 H126 120.0 . . ?
C128 C127 C126 120.0(5) . . ?
C128 C127 H127 120.0 . . ?
C126 C127 H127 120.0 . . ?
C127 C128 C129 121.1(5) . . ?
C127 C128 H128 119.5 . . ?
C129 C128 H128 119.5 . . ?
C130 C129 C128 119.2(5) . . ?
C130 C129 H129 120.4 . . ?
C128 C129 H129 120.4 . . ?
C129 C130 C125 120.4(5) . . ?
C129 C130 H130 119.8 . . ?
C125 C130 H130 119.8 . . ?
C132 C131 C136 118.7(4) . . ?
C132 C131 P4 122.1(4) . . ?
C136 C131 P4 119.1(4) . . ?
C133 C132 C131 120.3(5) . . ?
C133 C132 H132 119.8 . . ?
C131 C132 H132 119.8 . . ?
C134 C133 C132 121.0(5) . . ?
C134 C133 H133 119.5 . . ?
C132 C133 H133 119.5 . . ?
C133 C134 C135 118.9(5) . . ?
C133 C134 H134 120.5 . . ?
C135 C134 H134 120.5 . . ?
C136 C135 C134 121.1(5) . . ?
C136 C135 H135 119.5 . . ?
C134 C135 H135 119.5 . . ?
C135 C136 C131 119.8(5) . . ?
C135 C136 H136 120.1 . . ?
C131 C136 H136 120.1 . . ?
C138 C137 H13A 109.5 . . ?
C138 C137 H13B 109.5 . . ?
H13A C137 H13B 109.5 . . ?
C138 C137 H13C 109.5 . . ?
H13A C137 H13C 109.5 . . ?
H13B C137 H13C 109.5 . . ?
O3 C138 C137 106.2(9) . . ?
O3 C138 H13D 110.5 . . ?
C137 C138 H13D 110.5 . . ?
O3 C138 H13E 110.5 . . ?
C137 C138 H13E 110.5 . . ?
H13D C138 H13E 108.7 . . ?
C140 C139 O3 105.6(9) . . ?
C140 C139 H13F 110.6 . . ?
O3 C139 H13F 110.6 . . ?
C140 C139 H13G 110.6 . . ?
O3 C139 H13G 110.6 . . ?
H13F C139 H13G 108.8 . . ?
C139 C140 H14A 109.5 . . ?
C139 C140 H14B 109.5 . . ?
H14A C140 H14B 109.5 . . ?
C139 C140 H14C 109.5 . . ?
H14A C140 H14C 109.5 . . ?
H14B C140 H14C 109.5 . . ?
C142 C141 H14D 109.5 . . ?
C142 C141 H14E 109.5 . . ?
H14D C141 H14E 109.5 . . ?
C142 C141 H14F 109.5 . . ?
H14D C141 H14F 109.5 . . ?
H14E C141 H14F 109.5 . . ?
O4 C142 C141 107.9(8) . . ?
O4 C142 H14G 110.1 . . ?
C141 C142 H14G 110.1 . . ?
O4 C142 H14H 110.1 . . ?
C141 C142 H14H 110.1 . . ?
H14G C142 H14H 108.4 . . ?
C144 C143 O4 113.5(9) . . ?
C144 C143 H14I 108.9 . . ?
O4 C143 H14I 108.9 . . ?
C144 C143 H14J 108.9 . . ?
O4 C143 H14J 108.9 . . ?
H14I C143 H14J 107.7 . . ?
C143 C144 H14K 109.5 . . ?
C143 C144 H14L 109.5 . . ?
H14K C144 H14L 109.5 . . ?
C143 C144 H14M 109.5 . . ?
H14K C144 H14M 109.5 . . ?
H14L C144 H14M 109.5 . . ?
C146 C145 H14N 109.5 . . ?
C146 C145 H14O 109.5 . . ?
H14N C145 H14O 109.5 . . ?
C146 C145 H14P 109.5 . . ?
H14N C145 H14P 109.5 . . ?
H14O C145 H14P 109.5 . . ?
O5 C146 C145 108.7(6) . . ?
O5 C146 H14Q 110.0 . . ?
C145 C146 H14Q 110.0 . . ?
O5 C146 H14R 110.0 . . ?
C145 C146 H14R 110.0 . . ?
H14Q C146 H14R 108.3 . . ?
O5 C147 C148 108.1(6) . . ?
O5 C147 H14S 110.1 . . ?
C148 C147 H14S 110.1 . . ?
O5 C147 H14T 110.1 . . ?
C148 C147 H14T 110.1 . . ?
H14S C147 H14T 108.4 . . ?
C147 C148 H14U 109.5 . . ?
C147 C148 H14V 109.5 . . ?
H14U C148 H14V 109.5 . . ?
C147 C148 H14W 109.5 . . ?
H14U C148 H14W 109.5 . . ?
H14V C148 H14W 109.5 . . ?
C150 C149 H14X 109.5 . . ?
C150 C149 H14Y 109.5 . . ?
H14X C149 H14Y 109.5 . . ?
C150 C149 H14Z 109.5 . . ?
H14X C149 H14Z 109.5 . . ?
H14Y C149 H14Z 109.5 . . ?
N1 C150 C149 179.4(10) . . ?
N2 C151 C152 179.6(14) . . ?
C151 C152 H15A 109.5 . . ?
C151 C152 H15B 109.5 . . ?
H15A C152 H15B 109.5 . . ?
C151 C152 H15C 109.5 . . ?
H15A C152 H15C 109.5 . . ?
H15B C152 H15C 109.5 . . ?

loop_
_geom_bond_atom_site_label_1
_geom_bond_atom_site_label_2
_geom_bond_distance
_geom_bond_site_symmetry_2
_geom_bond_publ_flag
Au1 C1 2.162(4) . ?
Au1 P1 2.2700(12) . yes
Au1 Au2 2.7792(3) . yes
Au1 Au4 2.8041(3) . yes
Au2 C1 2.150(4) . ?
Au2 P2 2.2773(11) . yes
Au2 Au3 2.8070(3) . yes
Au3 C1 2.152(4) . ?
Au3 P3 2.2726(12) . yes
Au3 Au4 2.8272(3) . yes
Au4 C1 2.152(4) . ?
Au4 P4 2.2708(12) . yes
Au5 C39 2.146(4) . ?
Au5 P5 2.2827(12) . yes
Au5 Au8 2.8004(2) . yes
Au5 Au6 2.8055(3) . yes
Au6 C39 2.160(4) . ?
Au6 P6 2.2623(11) . yes
Au6 Au7 2.7792(2) . yes
Au7 C39 2.167(4) . ?
Au7 P7 2.2661(12) . yes
Au7 Au8 2.8331(3) . yes
Au8 C39 2.128(4) . ?
Au8 P8 2.2740(12) . yes
P1 C9 1.810(5) . ?
P1 C21 1.818(5) . ?
P1 C15 1.821(5) . ?
P2 C62 1.811(5) . ?
P2 C65 1.816(5) . ?
P2 C71 1.825(4) . ?
P3 C83 1.814(5) . ?
P3 C77 1.815(5) . ?
P3 C89 1.818(5) . ?
P4 C131 1.809(4) . ?
P4 C125 1.819(4) . ?
P4 C122 1.821(5) . ?
P5 C24 1.816(5) . ?
P5 C27 1.817(5) . ?
P5 C33 1.820(5) . ?
P6 C47 1.799(5) . ?
P6 C59 1.818(5) . ?
P6 C53 1.819(5) . ?
P7 C101 1.811(5) . ?
P7 C92 1.820(5) . ?
P7 C95 1.824(5) . ?
P8 C113 1.816(5) . ?
P8 C107 1.819(5) . ?
P8 C119 1.829(5) . ?
P9 F5 1.568(4) . ?
P9 F6 1.572(4) . ?
P9 F1 1.585(4) . ?
P9 F3 1.606(4) . ?
P9 F2 1.608(4) . ?
P9 F4 1.609(5) . ?
P10 F8 1.571(4) . ?
P10 F9 1.577(5) . ?
P10 F11 1.579(5) . ?
P10 F12 1.582(4) . ?
P10 F10 1.582(4) . ?
P10 F7 1.616(4) . ?
O1 C2 1.237(6) . ?
O2 C40 1.237(5) . ?
O3 C138 1.416(10) . ?
O3 C139 1.532(12) . ?
O4 C142 1.388(11) . ?
O4 C143 1.450(12) . ?
O5 C146 1.409(9) . ?
O5 C147 1.416(8) . ?
N1 C150 1.120(9) . ?
N2 C151 1.131(11) . ?
C1 C2 1.474(7) . ?
C2 C3 1.518(7) . ?
C3 C8 1.381(7) . ?
C3 C4 1.405(7) . ?
C4 C5 1.386(7) . ?
C4 H4 0.9500 . ?
C5 C6 1.363(9) . ?
C5 H5 0.9500 . ?
C6 C7 1.392(10) . ?
C6 H6 0.9500 . ?
C7 C8 1.397(8) . ?
C7 H7 0.9500 . ?
C8 H8 0.9500 . ?
C9 C10 1.388(7) . ?
C9 C14 1.410(7) . ?
C10 C11 1.390(7) . ?
C10 H10 0.9500 . ?
C11 C12 1.369(8) . ?
C11 H11 0.9500 . ?
C12 C13 1.380(9) . ?
C12 H12 0.9500 . ?
C13 C14 1.396(7) . ?
C13 H13 0.9500 . ?
C14 H14 0.9500 . ?
C15 C16 1.378(7) . ?
C15 C20 1.399(6) . ?
C16 C17 1.388(8) . ?
C16 H16 0.9500 . ?
C17 C18 1.394(8) . ?
C17 H17 0.9500 . ?
C18 C19 1.391(7) . ?
C18 H18 0.9500 . ?
C19 C20 1.384(7) . ?
C19 H19 0.9500 . ?
C20 H20 0.9500 . ?
C21 C22 1.369(8) . ?
C21 C26 1.372(7) . ?
C22 C23 1.394(9) . ?
C22 H22 0.9500 . ?
C23 C24 1.358(7) . ?
C23 H23 0.9500 . ?
C24 C25 1.359(8) . ?
C25 C26 1.374(9) . ?
C25 H25 0.9500 . ?
C26 H26 0.9500 . ?
C27 C28 1.394(7) . ?
C27 C32 1.407(7) . ?
C28 C29 1.389(7) . ?
C28 H28 0.9500 . ?
C29 C30 1.374(9) . ?
C29 H29 0.9500 . ?
C30 C31 1.392(8) . ?
C30 H30 0.9500 . ?
C31 C32 1.374(7) . ?
C31 H31 0.9500 . ?
C32 H32 0.9500 . ?
C33 C38 1.366(7) . ?
C33 C34 1.400(7) . ?
C34 C35 1.376(7) . ?
C34 H34 0.9500 . ?
C35 C36 1.384(8) . ?
C35 H35 0.9500 . ?
C36 C37 1.401(8) . ?
C36 H36 0.9500 . ?
C37 C38 1.375(7) . ?
C37 H37 0.9500 . ?
C38 H38 0.9500 . ?
C39 C40 1.482(6) . ?
C40 C41 1.500(6) . ?
C41 C42 1.394(7) . ?
C41 C46 1.409(7) . ?
C42 C43 1.383(8) . ?
C42 H42 0.9500 . ?
C43 C44 1.391(8) . ?
C43 H43 0.9500 . ?
C44 C45 1.381(8) . ?
C44 H44 0.9500 . ?
C45 C46 1.376(7) . ?
C45 H45 0.9500 . ?
C46 H46 0.9500 . ?
C47 C52 1.398(7) . ?
C47 C48 1.407(7) . ?
C48 C49 1.384(7) . ?
C48 H48 0.9500 . ?
C49 C50 1.385(8) . ?
C49 H49 0.9500 . ?
C50 C51 1.402(8) . ?
C50 H50 0.9500 . ?
C51 C52 1.386(7) . ?
C51 H51 0.9500 . ?
C52 H52 0.9500 . ?
C53 C54 1.390(7) . ?
C53 C58 1.395(7) . ?
C54 C55 1.409(7) . ?
C54 H54 0.9500 . ?
C55 C56 1.369(9) . ?
C55 H55 0.9500 . ?
C56 C57 1.387(9) . ?
C56 H56 0.9500 . ?
C57 C58 1.389(7) . ?
C57 H57 0.9500 . ?
C58 H58 0.9500 . ?
C59 C60 1.385(6) . ?
C59 C64 1.402(6) . ?
C60 C61 1.393(7) . ?
C60 H60 0.9500 . ?
C61 C62 1.406(6) . ?
C61 H61 0.9500 . ?
C62 C63 1.399(6) . ?
C63 C64 1.386(7) . ?
C63 H63 0.9500 . ?
C64 H64 0.9500 . ?
C65 C66 1.378(7) . ?
C65 C70 1.392(7) . ?
C66 C67 1.409(8) . ?
C66 H66 0.9500 . ?
C67 C68 1.362(9) . ?
C67 H67 0.9500 . ?
C68 C69 1.370(10) . ?
C68 H68 0.9500 . ?
C69 C70 1.376(8) . ?
C69 H69 0.9500 . ?
C70 H70 0.9500 . ?
C71 C72 1.382(7) . ?
C71 C76 1.403(7) . ?
C72 C73 1.396(7) . ?
C72 H72 0.9500 . ?
C73 C74 1.386(9) . ?
C73 H73 0.9500 . ?
C74 C75 1.383(8) . ?
C74 H74 0.9500 . ?
C75 C76 1.392(7) . ?
C75 H75 0.9500 . ?
C76 H76 0.9500 . ?
C77 C82 1.390(7) . ?
C77 C78 1.393(7) . ?
C78 C79 1.387(7) . ?
C78 H78 0.9500 . ?
C79 C80 1.384(9) . ?
C79 H79 0.9500 . ?
C80 C81 1.382(8) . ?
C80 H80 0.9500 . ?
C81 C82 1.392(7) . ?
C81 H81 0.9500 . ?
C82 H82 0.9500 . ?
C83 C88 1.376(7) . ?
C83 C84 1.391(7) . ?
C84 C85 1.379(8) . ?
C84 H84 0.9500 . ?
C85 C86 1.404(9) . ?
C85 H85 0.9500 . ?
C86 C87 1.363(8) . ?
C86 H86 0.9500 . ?
C87 C88 1.397(7) . ?
C87 H87 0.9500 . ?
C88 H88 0.9500 . ?
C89 C90 1.370(7) . ?
C89 C94 1.381(7) . ?
C90 C91 1.378(8) . ?
C90 H90 0.9500 . ?
C91 C92 1.397(7) . ?
C91 H91 0.9500 . ?
C92 C93 1.365(7) . ?
C93 C94 1.377(8) . ?
C93 H93 0.9500 . ?
C94 H94 0.9500 . ?
C95 C96 1.385(7) . ?
C95 C100 1.398(7) . ?
C96 C97 1.376(8) . ?
C96 H96 0.9500 . ?
C97 C98 1.402(9) . ?
C97 H97 0.9500 . ?
C98 C99 1.368(8) . ?
C98 H98 0.9500 . ?
C99 C100 1.376(7) . ?
C99 H99 0.9500 . ?
C100 H100 0.9500 . ?
C101 C106 1.375(7) . ?
C101 C102 1.393(7) . ?
C102 C103 1.395(8) . ?
C102 H102 0.9500 . ?
C103 C104 1.375(9) . ?
C103 H103 0.9500 . ?
C104 C105 1.394(9) . ?
C104 H104 0.9500 . ?
C105 C106 1.381(8) . ?
C105 H105 0.9500 . ?
C106 H106 0.9500 . ?
C107 C108 1.389(7) . ?
C107 C112 1.390(7) . ?
C108 C109 1.391(8) . ?
C108 H108 0.9500 . ?
C109 C110 1.394(9) . ?
C109 H109 0.9500 . ?
C110 C111 1.374(8) . ?
C110 H110 0.9500 . ?
C111 C112 1.392(7) . ?
C111 H111 0.9500 . ?
C112 H112 0.9500 . ?
C113 C118 1.390(7) . ?
C113 C114 1.398(7) . ?
C114 C115 1.392(7) . ?
C114 H114 0.9500 . ?
C115 C116 1.382(8) . ?
C115 H115 0.9500 . ?
C116 C117 1.385(8) . ?
C116 H116 0.9500 . ?
C117 C118 1.391(7) . ?
C117 H117 0.9500 . ?
C118 H118 0.9500 . ?
C119 C120 1.394(6) . ?
C119 C124 1.401(6) . ?
C120 C121 1.380(7) . ?
C120 H120 0.9500 . ?
C121 C122 1.399(6) . ?
C121 H121 0.9500 . ?
C122 C123 1.405(6) . ?
C123 C124 1.393(7) . ?
C123 H123 0.9500 . ?
C124 H124 0.9500 . ?
C125 C126 1.389(7) . ?
C125 C130 1.408(7) . ?
C126 C127 1.390(7) . ?
C126 H126 0.9500 . ?
C127 C128 1.377(8) . ?
C127 H127 0.9500 . ?
C128 C129 1.387(8) . ?
C128 H128 0.9500 . ?
C129 C130 1.383(7) . ?
C129 H129 0.9500 . ?
C130 H130 0.9500 . ?
C131 C132 1.389(7) . ?
C131 C136 1.402(7) . ?
C132 C133 1.389(7) . ?
C132 H132 0.9500 . ?
C133 C134 1.373(8) . ?
C133 H133 0.9500 . ?
C134 C135 1.386(8) . ?
C134 H134 0.9500 . ?
C135 C136 1.384(7) . ?
C135 H135 0.9500 . ?
C136 H136 0.9500 . ?
C137 C138 1.501(15) . ?
C137 H13A 0.9800 . ?
C137 H13B 0.9800 . ?
C137 H13C 0.9800 . ?
C138 H13D 0.9900 . ?
C138 H13E 0.9900 . ?
C139 C140 1.508(16) . ?
C139 H13F 0.9900 . ?
C139 H13G 0.9900 . ?
C140 H14A 0.9800 . ?
C140 H14B 0.9800 . ?
C140 H14C 0.9800 . ?
C141 C142 1.434(13) . ?
C141 H14D 0.9800 . ?
C141 H14E 0.9800 . ?
C141 H14F 0.9800 . ?
C142 H14G 0.9900 . ?
C142 H14H 0.9900 . ?
C143 C144 1.401(14) . ?
C143 H14I 0.9900 . ?
C143 H14J 0.9900 . ?
C144 H14K 0.9800 . ?
C144 H14L 0.9800 . ?
C144 H14M 0.9800 . ?
C145 C146 1.510(11) . ?
C145 H14N 0.9800 . ?
C145 H14O 0.9800 . ?
C145 H14P 0.9800 . ?
C146 H14Q 0.9900 . ?
C146 H14R 0.9900 . ?
C147 C148 1.475(10) . ?
C147 H14S 0.9900 . ?
C147 H14T 0.9900 . ?
C148 H14U 0.9800 . ?
C148 H14V 0.9800 . ?
C148 H14W 0.9800 . ?
C149 C150 1.463(11) . ?
C149 H14X 0.9800 . ?
C149 H14Y 0.9800 . ?
C149 H14Z 0.9800 . ?
C151 C152 1.403(12) . ?
C152 H15A 0.9800 . ?
C152 H15B 0.9800 . ?
C152 H15C 0.9800 . ?
